data_1546092
loop_
_publ_author_name
'Cai, Wenting'
'Morales-Mart\'inez, Roser'
'Zhang, Xingxing'
'Najera, Daniel'
'Romero, Elkin'
'Metta Magana, Alejandro Jose'
'Rodriguez-Fortea, Antonio'
'Fortier, Skye'
'Chen, Ning'
'Poblet, Josep M.'
'Echegoyen, Luis'

_publ_section_title
;
 Single Crystal Structures and Theoretical Calculations of Uranium
 Endohedral Metallofullerenes (U@C2n, 2n=74, 82) Show Cage Isomer
 Dependent Oxidation States for U
;
_journal_name_full 'Chem. Sci.'
_journal_paper_doi 10.1039/C7SC01711A
_journal_year 2017
_chemical_formula_sum 'C128 H53 N4 Ni S2 U'
_chemical_formula_weight 2007.60
_chemical_name_systematic
;
 ?
;
_space_group_crystal_system monoclinic
_space_group_IT_number 14
_space_group_name_Hall '-P 2ybc'
_space_group_name_H-M_alt 'P 1 21/c 1'
_symmetry_space_group_name_Hall '-P 2ybc'
_symmetry_space_group_name_H-M 'P 1 21/c 1'
_atom_sites_solution_hydrogens geom
_atom_sites_solution_primary direct
_atom_sites_solution_secondary difmap
_audit_creation_method SHELXL-2013
_audit_update_record
;
2016-12-13 deposited with the CCDC.
2017-05-22 downloaded from the CCDC.
;
_cell_angle_alpha 90
_cell_angle_beta 107.3760(10)
_cell_angle_gamma 90
_cell_formula_units_Z 4
_cell_length_a 17.7846(5)
_cell_length_b 17.2807(5)
_cell_length_c 26.6533(7)
_cell_measurement_reflns_used 28272
_cell_measurement_temperature 173(2)
_cell_measurement_theta_max 136.643
_cell_measurement_theta_min 6.177
_cell_volume 7817.6(4)
_computing_cell_refinement 'Bruker XSCANS'
_computing_data_collection 'Bruker XSCANS'
_computing_data_reduction 'Bruker SHELXTL'
_computing_publication_material 'SHELXL-2013 (Sheldrick, 2013)'
_computing_structure_refinement 'SHELXL-2013 (Sheldrick, 2013)'
_computing_structure_solution 'Bruker SHELXTL'
_diffrn_ambient_temperature 173(2)
_diffrn_measured_fraction_theta_full 0.998
_diffrn_measured_fraction_theta_max 0.996
_diffrn_measurement_device_type 'Bruker P4'
_diffrn_measurement_method '\w scans'
_diffrn_radiation_type MoK\a
_diffrn_radiation_wavelength 0.71073
_diffrn_reflns_av_R_equivalents 0.0840
_diffrn_reflns_av_unetI/netI 0.0493
_diffrn_reflns_Laue_measured_fraction_full 0.998
_diffrn_reflns_Laue_measured_fraction_max 0.996
_diffrn_reflns_limit_h_max 19
_diffrn_reflns_limit_h_min -21
_diffrn_reflns_limit_k_max 20
_diffrn_reflns_limit_k_min -20
_diffrn_reflns_limit_l_max 32
_diffrn_reflns_limit_l_min -32
_diffrn_reflns_number 94768
_diffrn_reflns_point_group_measured_fraction_full 0.998
_diffrn_reflns_point_group_measured_fraction_max 0.996
_diffrn_reflns_theta_full 25.242
_diffrn_reflns_theta_max 25.394
_diffrn_reflns_theta_min 1.200
_diffrn_source 'sealed tube'
_exptl_absorpt_coefficient_mu 2.431
_exptl_absorpt_correction_T_max 0.661
_exptl_absorpt_correction_T_min 0.621
_exptl_absorpt_correction_type multi-scan
_exptl_absorpt_process_details SADABS
_exptl_crystal_colour black
_exptl_crystal_density_diffrn 1.706
_exptl_crystal_density_method 'not measured'
_exptl_crystal_description block
_exptl_crystal_F_000 4004
_exptl_crystal_size_max 0.20
_exptl_crystal_size_mid 0.19
_exptl_crystal_size_min 0.17
_refine_diff_density_max 0.882
_refine_diff_density_min -1.483
_refine_diff_density_rms 0.101
_refine_ls_extinction_method none
_refine_ls_goodness_of_fit_ref 1.737
_refine_ls_hydrogen_treatment constr
_refine_ls_matrix_type full
_refine_ls_number_parameters 2045
_refine_ls_number_reflns 14336
_refine_ls_number_restraints 15663
_refine_ls_restrained_S_all 2.286
_refine_ls_R_factor_all 0.1324
_refine_ls_R_factor_gt 0.0987
_refine_ls_shift/su_max 0.000
_refine_ls_shift/su_mean 0.000
_refine_ls_structure_factor_coef Fsqd
_refine_ls_weighting_details
;
 w=1/[\s^2^(Fo^2^)+(0.1000P)^2^]
 where P=(Fo^2^+2Fc^2^)/3
;
_refine_ls_weighting_scheme calc
_refine_ls_wR_factor_gt 0.2627
_refine_ls_wR_factor_ref 0.2849
_reflns_Friedel_coverage 0.000
_reflns_number_gt 9344
_reflns_number_total 14336
_reflns_threshold_expression 'I > 2\s(I)'
_cod_data_source_file c7sc01711a2.cif
_cod_data_source_block 6666
_cod_depositor_comments
;
The following automatic conversions were performed:

'_exptl_absorpt_correction_type' value 'Multi-scan' changed to
'multi-scan' according to
/home/data/users/saulius/crontab/automatic-downloads/rss-feeds/RSC/lib/dictionaries/cif_core.dic
dictionary named 'cif_core.dic' version 2.4.2 from 2011-04-26.

Automatic conversion script
Id: cif_fix_values 4973 2017-02-22 13:04:09Z antanas 
;
_cod_database_code 1546092
_shelx_space_group_comment
;
The symmetry employed for this shelxl refinement is uniquely defined
by the following loop, which should always be used as a source of
symmetry information in preference to the above space-group names.
They are only intended as comments.
;
_shelxl_version_number 2013-2

loop_
_space_group_symop_operation_xyz
'x, y, z'
'-x, y+1/2, -z+1/2'
'-x, -y, -z'
'x, -y-1/2, z-1/2'

loop_
_atom_site_label
_atom_site_type_symbol
_atom_site_fract_x
_atom_site_fract_y
_atom_site_fract_z
_atom_site_U_iso_or_equiv
_atom_site_adp_type
_atom_site_occupancy
_atom_site_site_symmetry_order
_atom_site_calc_flag
_atom_site_refinement_flags_posn
_atom_site_refinement_flags_adp
_atom_site_refinement_flags_occupancy
_atom_site_disorder_assembly
_atom_site_disorder_group
C1B C 0.0953(5) -0.0760(5) 0.1172(4) 0.068(2) Uani 1 1 d . . . A 5
H1B H 0.0688 -0.1230 0.1104 0.081 Uiso 1 1 calc R U . A 5
C2B C 0.0563(5) -0.0051(6) 0.0976(4) 0.076(2) Uani 1 1 d . . . A 5
H2B H 0.0050 -0.0064 0.0751 0.092 Uiso 1 1 calc R U . A 5
C3B C 0.0943(5) 0.0670(5) 0.1116(4) 0.076(3) Uani 1 1 d . . . A 5
H3B H 0.0676 0.1133 0.1013 0.091 Uiso 1 1 calc R U . A 5
C4B C 0.1701(6) 0.0658(5) 0.1403(5) 0.090(3) Uani 1 1 d . . . A 5
H4B H 0.1961 0.1127 0.1499 0.108 Uiso 1 1 calc R U . A 5
C5B C 0.2122(5) -0.0034(5) 0.1569(3) 0.073(2) Uani 1 1 d . . . A 5
H5B H 0.2659 -0.0027 0.1746 0.087 Uiso 1 1 calc R U . A 5
C6B C 0.1709(6) -0.0725(5) 0.1457(4) 0.084(3) Uani 1 1 d . . . A 5
H6B H 0.1970 -0.1183 0.1585 0.101 Uiso 1 1 calc R U . A 5
C7B C 0.4444(17) -0.0063(13) 0.4502(9) 0.183(8) Uani 1 1 d . . . B 5
H7B H 0.4081 -0.0081 0.4168 0.219 Uiso 1 1 calc R U . B 5
C8B C 0.5254(14) -0.0059(9) 0.4579(8) 0.141(7) Uani 1 1 d . . . B 5
H8B H 0.5431 -0.0128 0.4287 0.170 Uiso 1 1 calc R U . B 5
C9B C 0.5786(12) 0.0038(11) 0.5040(12) 0.166(8) Uani 1 1 d . . . B 5
H9B H 0.6315 0.0090 0.5060 0.199 Uiso 1 1 calc R U . B 5
Ni1 Ni 0.41140(4) 0.49375(7) 0.45069(3) 0.0566(3) Uani 1 1 d . . . C 2
N2 N 0.4737(2) 0.4129(3) 0.42928(17) 0.0403(12) Uani 1 1 d . . . C 2
N3 N 0.4751(3) 0.5742(3) 0.43062(17) 0.0390(11) Uani 1 1 d . . . C 2
N4 N 0.3465(3) 0.5737(3) 0.46922(18) 0.0408(12) Uani 1 1 d . . . C 2
N1 N 0.3455(2) 0.4118(4) 0.46795(17) 0.0452(13) Uani 1 1 d . . . C 2
C33N C 0.2939(4) 0.6942(5) 0.4824(3) 0.061(2) Uani 1 1 d . . . C 2
C34N C 0.2861(5) 0.7777(6) 0.4837(4) 0.079(3) Uani 1 1 d . . . C 2
H34A H 0.3380 0.8004 0.4979 0.095 Uiso 1 1 calc R U . C 2
H34B H 0.2555 0.7909 0.5071 0.095 Uiso 1 1 calc R U . C 2
C35N C 0.2453(6) 0.8140(6) 0.4279(5) 0.094(3) Uani 1 1 d . . . C 2
H35A H 0.2424 0.8692 0.4311 0.113 Uiso 1 1 calc R U . C 2
H35B H 0.1931 0.7933 0.4141 0.113 Uiso 1 1 calc R U . C 2
H35C H 0.2755 0.8017 0.4046 0.113 Uiso 1 1 calc R U . C 2
C37N C 0.1019(4) 0.6540(8) 0.4680(4) 0.098(4) Uani 1 1 d . . . C 2
H37A H 0.0576 0.6570 0.4815 0.118 Uiso 1 1 calc R U . C 2
H37B H 0.0969 0.6091 0.4461 0.118 Uiso 1 1 calc R U . C 2
H37C H 0.1036 0.6996 0.4478 0.118 Uiso 1 1 calc R U . C 2
C38N C 0.2516(3) 0.4938(5) 0.4949(2) 0.0491(16) Uani 1 1 d . . . C 2
H38N H 0.2081 0.4936 0.5075 0.059 Uiso 1 1 calc R U . C 2
C28N C 0.1765(4) 0.6484(6) 0.5131(3) 0.069(2) Uani 1 1 d . . . C 2
H28A H 0.1725 0.6049 0.5351 0.083 Uiso 1 1 calc R U . C 2
H28B H 0.1823 0.6950 0.5342 0.083 Uiso 1 1 calc R U . C 2
C29N C 0.1742(4) 0.3376(6) 0.5100(3) 0.066(2) Uani 1 1 d . . . C 2
H29A H 0.1799 0.2902 0.5304 0.080 Uiso 1 1 calc R U . C 2
H29B H 0.1705 0.3802 0.5329 0.080 Uiso 1 1 calc R U . C 2
C30N C 0.6034(4) 0.6335(4) 0.3142(3) 0.0535(16) Uani 1 1 d . . . C 2
H30A H 0.6472 0.6380 0.3003 0.064 Uiso 1 1 calc R U . C 2
H30B H 0.5647 0.6720 0.2984 0.064 Uiso 1 1 calc R U . C 2
H30C H 0.5804 0.5830 0.3064 0.064 Uiso 1 1 calc R U . C 2
C31N C 0.4667(5) 0.1810(5) 0.3509(4) 0.083(3) Uani 1 1 d . . . C 2
H31A H 0.4707 0.1258 0.3487 0.099 Uiso 1 1 calc R U . C 2
H31B H 0.4791 0.2047 0.3218 0.099 Uiso 1 1 calc R U . C 2
H31C H 0.4139 0.1946 0.3500 0.099 Uiso 1 1 calc R U . C 2
C32N C 0.2401(5) 0.1752(6) 0.4207(4) 0.083(3) Uani 1 1 d . . . C 2
H32A H 0.2336 0.1201 0.4219 0.099 Uiso 1 1 calc R U . C 2
H32B H 0.2731 0.1871 0.3990 0.099 Uiso 1 1 calc R U . C 2
H32C H 0.1895 0.1991 0.4062 0.099 Uiso 1 1 calc R U . C 2
C1N C 0.3515(3) 0.3334(4) 0.4633(2) 0.0457(15) Uani 1 1 d . . . C 2
C2N C 0.2905(3) 0.2933(5) 0.4790(3) 0.059(2) Uani 1 1 d . . . C 2
C3N C 0.2469(3) 0.3486(5) 0.4923(2) 0.057(2) Uani 1 1 d . . . C 2
C4N C 0.2803(3) 0.4228(5) 0.4857(2) 0.0528(18) Uani 1 1 d . . . C 2
C5N C 0.4077(3) 0.2969(5) 0.4459(3) 0.0543(18) Uani 1 1 d . . . C 2
H5N H 0.4075 0.2431 0.4453 0.065 Uiso 1 1 calc R U . C 2
C6N C 0.2785(4) 0.2060(5) 0.4765(3) 0.072(2) Uani 1 1 d . . . C 2
H6N1 H 0.2458 0.1919 0.4984 0.086 Uiso 1 1 calc R U . C 2
H6N2 H 0.3293 0.1810 0.4909 0.086 Uiso 1 1 calc R U . C 2
C8N C 0.0997(4) 0.3335(7) 0.4656(4) 0.091(3) Uani 1 1 d . . . C 2
H8N1 H 0.0560 0.3257 0.4792 0.109 Uiso 1 1 calc R U . C 2
H8N2 H 0.1026 0.2912 0.4429 0.109 Uiso 1 1 calc R U . C 2
H8N3 H 0.0925 0.3810 0.4461 0.109 Uiso 1 1 calc R U . C 2
C9N C 0.4640(3) 0.3341(4) 0.4295(2) 0.0446(14) Uani 1 1 d . . . C 2
C10N C 0.5205(4) 0.2944(4) 0.4089(3) 0.0543(18) Uani 1 1 d . . . C 2
C11N C 0.5236(5) 0.2090(5) 0.4016(4) 0.075(3) Uani 1 1 d . . . C 2
H11A H 0.5119 0.1833 0.4308 0.090 Uiso 1 1 calc R U . C 2
H11B H 0.5766 0.1946 0.4024 0.090 Uiso 1 1 calc R U . C 2
C12N C 0.5649(3) 0.3508(4) 0.3962(2) 0.0463(15) Uani 1 1 d . . . C 2
C13N C 0.5357(3) 0.4238(4) 0.4089(2) 0.0405(14) Uani 1 1 d . . . C 2
C14N C 0.6303(3) 0.3429(4) 0.3719(2) 0.0484(15) Uani 1 1 d . . . C 2
H14A H 0.6526 0.2914 0.3788 0.058 Uiso 1 1 calc R U . C 2
H14B H 0.6714 0.3799 0.3880 0.058 Uiso 1 1 calc R U . C 2
C15N C 0.6012(4) 0.3568(4) 0.3120(3) 0.0526(16) Uani 1 1 d . . . C 2
H15A H 0.6442 0.3501 0.2976 0.063 Uiso 1 1 calc R U . C 2
H15B H 0.5810 0.4085 0.3051 0.063 Uiso 1 1 calc R U . C 2
H15C H 0.5602 0.3204 0.2960 0.063 Uiso 1 1 calc R U . C 2
C16N C 0.5655(3) 0.4941(4) 0.40061(19) 0.0414(13) Uani 1 1 d . . . C 2
H16N H 0.6087 0.4940 0.3877 0.050 Uiso 1 1 calc R U . C 2
C17N C 0.5366(3) 0.5648(4) 0.4100(2) 0.0375(13) Uani 1 1 d . . . C 2
C18N C 0.5666(3) 0.6371(4) 0.3987(2) 0.0449(15) Uani 1 1 d . . . C 2
C19N C 0.6318(3) 0.6452(4) 0.3732(3) 0.0477(15) Uani 1 1 d . . . C 2
H19A H 0.6548 0.6964 0.3807 0.057 Uiso 1 1 calc R U . C 2
H19B H 0.6727 0.6077 0.3886 0.057 Uiso 1 1 calc R U . C 2
C20N C 0.5237(3) 0.6931(4) 0.4127(3) 0.0499(16) Uani 1 1 d . . . C 2
C21N C 0.5283(4) 0.7790(5) 0.4069(4) 0.071(2) Uani 1 1 d . . . C 2
H21A H 0.5815 0.7927 0.4078 0.085 Uiso 1 1 calc R U . C 2
H21B H 0.5173 0.8038 0.4366 0.085 Uiso 1 1 calc R U . C 2
C22N C 0.4716(5) 0.8103(5) 0.3567(4) 0.083(3) Uani 1 1 d . . . C 2
H22A H 0.4789 0.8651 0.3548 0.100 Uiso 1 1 calc R U . C 2
H22B H 0.4185 0.7998 0.3563 0.100 Uiso 1 1 calc R U . C 2
H22C H 0.4816 0.7857 0.3270 0.100 Uiso 1 1 calc R U . C 2
C23N C 0.4670(3) 0.6510(4) 0.4327(2) 0.0478(16) Uani 1 1 d . . . C 2
C24N C 0.4112(3) 0.6887(5) 0.4505(3) 0.0541(18) Uani 1 1 d . . . C 2
H24N H 0.4123 0.7425 0.4516 0.065 Uiso 1 1 calc R U . C 2
C25N C 0.2812(3) 0.5645(4) 0.4872(2) 0.0467(16) Uani 1 1 d . . . C 2
C26N C 0.3544(3) 0.6515(5) 0.4665(2) 0.0541(19) Uani 1 1 d . . . C 2
C27N C 0.2492(3) 0.6384(5) 0.4951(2) 0.0541(18) Uani 1 1 d . . . C 2
U1 U 0.2476(3) 0.5721(2) 0.24051(14) 0.0516(11) Uani 0.0695 1 d . . P D 3
U6 U 0.2719(6) 0.5409(9) 0.2324(4) 0.0642(16) Uani 0.0286 1 d . . P D 3
U7 U 0.1764(3) 0.5756(3) 0.25760(19) 0.0597(12) Uani 0.1884 1 d . . P D 3
U8 U 0.1253(4) 0.5131(5) 0.26365(16) 0.0877(18) Uani 0.1146 1 d . . P D 3
U9 U 0.2005(8) 0.4139(5) 0.2512(4) 0.028(2) Uani 0.0222 1 d . U P D 3
U10 U 0.2537(3) 0.4245(4) 0.2375(2) 0.0642(16) Uani 0.0457 1 d . . P D 3
U5 U 0.1370(4) 0.4673(5) 0.26558(14) 0.0684(15) Uani 0.0972 1 d . U P D 3
U3 U 0.2790(7) 0.4871(9) 0.2293(5) 0.0642(16) Uani 0.0203 1 d . . P D 3
U2 U 0.1532(2) 0.5576(2) 0.26195(15) 0.0434(8) Uani 0.2165 1 d . U P D 3
U4 U 0.16028(15) 0.42742(17) 0.26126(7) 0.0612(8) Uani 0.1969 1 d . . P D 3
C1 C -0.0536(11) 0.5932(9) 0.1718(6) 0.092(3) Uani 0.606(6) 1 d D U P E 1
C2 C -0.0062(7) 0.6051(8) 0.0935(5) 0.089(3) Uani 0.606(6) 1 d D U P E 1
C3 C 0.1386(8) 0.3861(8) 0.3338(6) 0.084(3) Uani 0.606(6) 1 d D U P E 1
C4 C 0.0410(10) 0.2991(9) 0.1333(6) 0.091(4) Uani 0.606(6) 1 d D U P E 1
C5 C 0.2362(9) 0.3647(8) 0.0947(5) 0.078(3) Uani 0.606(6) 1 d D U P E 1
C6 C 0.4155(9) 0.4898(8) 0.2510(6) 0.076(3) Uani 0.606(6) 1 d D U P E 1
C7 C 0.3981(8) 0.4125(8) 0.2394(5) 0.083(3) Uani 0.606(6) 1 d D U P E 1
C8 C 0.3653(10) 0.3656(9) 0.2688(5) 0.085(3) Uani 0.606(6) 1 d D U P E 1
C9 C -0.0066(7) 0.3580(8) 0.1031(5) 0.085(3) Uani 0.606(6) 1 d D U P E 1
C10 C 0.2374(8) 0.4809(7) 0.3595(6) 0.073(3) Uani 0.606(6) 1 d D U P E 1
C11 C 0.2197(8) 0.4014(8) 0.3465(5) 0.074(3) Uani 0.606(6) 1 d D U P E 1
C12 C 0.2513(11) 0.3104(9) 0.1402(7) 0.080(3) Uani 0.606(6) 1 d . U P E 1
C13 C 0.2312(9) 0.2907(8) 0.2873(5) 0.075(3) Uani 0.606(6) 1 d D U P E 1
C14 C 0.2856(8) 0.4256(8) 0.0963(5) 0.074(3) Uani 0.606(6) 1 d D U P E 1
C15 C -0.0018(8) 0.3346(8) 0.2097(5) 0.086(3) Uani 0.606(6) 1 d D U P E 1
C16 C 0.0267(8) 0.3508(7) 0.2660(5) 0.081(2) Uani 0.606(6) 1 d D U P E 1
C17 C 0.2784(9) 0.6956(9) 0.2794(6) 0.091(4) Uani 0.606(6) 1 d D U P E 1
C18 C 0.2830(8) 0.7083(7) 0.2303(5) 0.089(3) Uani 0.606(6) 1 d D U P E 1
C19 C 0.2083(9) 0.7329(8) 0.1992(5) 0.081(3) Uani 0.606(6) 1 d D U P E 1
C20 C 0.1569(8) 0.7359(7) 0.2291(6) 0.081(3) Uani 0.606(6) 1 d D U P E 1
C21 C 0.2029(10) 0.7095(8) 0.2822(5) 0.083(3) Uani 0.606(6) 1 d D U P E 1
C22 C 0.0973(8) 0.5194(8) 0.3403(6) 0.080(3) Uani 0.606(6) 1 d D U P E 1
C23 C 0.1807(8) 0.5398(8) 0.3589(4) 0.077(3) Uani 0.606(6) 1 d D U P E 1
C24 C 0.0775(9) 0.7150(8) 0.2097(6) 0.085(3) Uani 0.606(6) 1 d D U P E 1
C25 C -0.0214(7) 0.6159(8) 0.2262(5) 0.081(3) Uani 0.606(6) 1 d D U P E 1
C26 C 0.1548(10) 0.3850(10) 0.0650(7) 0.085(3) Uani 0.606(6) 1 d D U P E 1
C27 C 0.0118(9) 0.4213(8) 0.2864(6) 0.081(3) Uani 0.606(6) 1 d D U P E 1
C28 C 0.0466(10) 0.6989(9) 0.1557(7) 0.093(4) Uani 0.606(6) 1 d D U P E 1
C29 C 0.1738(9) 0.7121(9) 0.1436(5) 0.083(3) Uani 0.606(6) 1 d D U P E 1
C30 C 0.0933(9) 0.6996(7) 0.1190(7) 0.081(3) Uani 0.606(6) 1 d D U P E 1
C31 C 0.3065(9) 0.5133(8) 0.3503(7) 0.071(3) Uani 0.606(6) 1 d D U P E 1
C32 C 0.3359(8) 0.3866(8) 0.3101(5) 0.079(3) Uani 0.606(6) 1 d D U P E 1
C33 C 0.3716(8) 0.3917(8) 0.1863(5) 0.085(3) Uani 0.606(6) 1 d D U P E 1
C34 C 0.3197(8) 0.5847(7) 0.1254(6) 0.075(3) Uani 0.606(6) 1 d D U P E 1
C35 C 0.2952(8) 0.5953(8) 0.3425(5) 0.074(3) Uani 0.606(6) 1 d D U P E 1
C36 C 0.3533(9) 0.4457(8) 0.1455(5) 0.075(3) Uani 0.606(6) 1 d D U P E 1
C37 C 0.3691(7) 0.5261(8) 0.1576(5) 0.070(3) Uani 0.606(6) 1 d D U P E 1
C38 C 0.3949(8) 0.5184(8) 0.2963(6) 0.074(3) Uani 0.606(6) 1 d D U P E 1
C39 C 0.4018(6) 0.5474(8) 0.2123(5) 0.075(3) Uani 0.606(6) 1 d D U P E 1
C40 C 0.3312(8) 0.6669(8) 0.2019(5) 0.084(3) Uani 0.606(6) 1 d D U P E 1
C41 C -0.0666(7) 0.4616(9) 0.2000(5) 0.085(3) Uani 0.606(6) 1 d D U P E 1
C42 C 0.1504(9) 0.2837(8) 0.2724(6) 0.085(3) Uani 0.606(6) 1 d D U P E 1
C43 C -0.0755(7) 0.5190(8) 0.1593(5) 0.086(3) Uani 0.606(6) 1 d D U P E 1
C44 C -0.0334(9) 0.4800(9) 0.2546(6) 0.084(3) Uani 0.606(6) 1 d D U P E 1
C45 C 0.3825(9) 0.6161(8) 0.2327(6) 0.083(3) Uani 0.606(6) 1 d D U P E 1
C46 C 0.3793(7) 0.5995(8) 0.2867(5) 0.084(3) Uani 0.606(6) 1 d D U P E 1
C47 C 0.2564(8) 0.5634(7) 0.0814(5) 0.076(3) Uani 0.606(6) 1 d D U P E 1
C48 C 0.1897(8) 0.6184(8) 0.0765(5) 0.078(3) Uani 0.606(6) 1 d D U P E 1
C49 C 0.1862(12) 0.2767(9) 0.1485(7) 0.077(3) Uani 0.606(6) 1 d . U P E 1
C50 C 0.1597(8) 0.4611(9) 0.0481(5) 0.081(3) Uani 0.606(6) 1 d D U P E 1
C51 C 0.0843(9) 0.6534(11) 0.2974(6) 0.089(3) Uani 0.606(6) 1 d D U P E 1
C52 C 0.1934(10) 0.2565(9) 0.2012(6) 0.079(3) Uani 0.606(6) 1 d D U P E 1
C53 C 0.1221(8) 0.2619(7) 0.2189(5) 0.078(3) Uani 0.606(6) 1 d D U P E 1
C54 C -0.0220(7) 0.5162(8) 0.0815(5) 0.091(3) Uani 0.606(6) 1 d D U P E 1
C55 C 0.3209(12) 0.3278(11) 0.1799(6) 0.087(3) Uani 0.606(6) 1 d D U P E 1
C56 C 0.3222(9) 0.3052(8) 0.2327(6) 0.085(3) Uani 0.606(6) 1 d D U P E 1
C57 C 0.0796(9) 0.4431(8) 0.3292(6) 0.083(3) Uani 0.606(6) 1 d D U P E 1
C58 C 0.0512(9) 0.5814(8) 0.3109(5) 0.085(3) Uani 0.606(6) 1 d D U P E 1
C59 C -0.0138(8) 0.5591(8) 0.2663(5) 0.081(3) Uani 0.606(6) 1 d D U P E 1
C60 C 0.2403(8) 0.4911(8) 0.0678(4) 0.070(3) Uani 0.606(6) 1 d D U P E 1
C61 C -0.0642(9) 0.4863(8) 0.1144(6) 0.086(3) Uani 0.606(6) 1 d D U P E 1
C62 C 0.0376(8) 0.6736(8) 0.2421(6) 0.082(3) Uani 0.606(6) 1 d D U P E 1
C63 C 0.2201(9) 0.6733(9) 0.1150(6) 0.087(3) Uani 0.606(6) 1 d D U P E 1
C64 C 0.3550(7) 0.4728(7) 0.3251(5) 0.077(3) Uani 0.606(6) 1 d D U P E 1
C65 C -0.0534(7) 0.4037(8) 0.1263(5) 0.088(3) Uani 0.606(6) 1 d D U P E 1
C66 C 0.2996(8) 0.6526(8) 0.1470(5) 0.082(3) Uani 0.606(6) 1 d D U P E 1
C67 C 0.1645(10) 0.6734(9) 0.3157(6) 0.092(3) Uani 0.606(6) 1 d D U P E 1
C68 C 0.1141(8) 0.5895(8) 0.0622(5) 0.080(3) Uani 0.606(6) 1 d D U P E 1
C69 C -0.0509(11) 0.3917(9) 0.1789(6) 0.090(3) Uani 0.606(6) 1 d D U P E 1
C70 C 0.3271(9) 0.6353(8) 0.3097(6) 0.088(3) Uani 0.606(6) 1 d D U P E 1
C71 C 0.0613(8) 0.6353(8) 0.0817(5) 0.081(3) Uani 0.606(6) 1 d D U P E 1
C72 C 0.0333(8) 0.3878(8) 0.0706(5) 0.083(3) Uani 0.606(6) 1 d D U P E 1
C73 C 0.1105(10) 0.2908(9) 0.1188(7) 0.079(3) Uani 0.606(6) 1 d D U P E 1
C74 C -0.0183(10) 0.6390(9) 0.1373(7) 0.099(4) Uani 0.606(6) 1 d D U P E 1
C75 C 0.0268(7) 0.4758(8) 0.0602(5) 0.081(3) Uani 0.606(6) 1 d D U P E 1
C76 C 0.2608(9) 0.2741(8) 0.2445(6) 0.081(3) Uani 0.606(6) 1 d D U P E 1
C77 C 0.2137(11) 0.6160(9) 0.3455(9) 0.084(3) Uani 0.606(6) 1 d D U P E 1
C78 C 0.2700(9) 0.3560(8) 0.3218(6) 0.081(3) Uani 0.606(6) 1 d D U P E 1
C79 C 0.0989(7) 0.5038(8) 0.0498(5) 0.073(3) Uani 0.606(6) 1 d D U P E 1
C80 C 0.0990(11) 0.3456(10) 0.0747(7) 0.091(4) Uani 0.606(6) 1 d D U P E 1
C81 C 0.1008(8) 0.3275(8) 0.2967(5) 0.081(2) Uani 0.606(6) 1 d D U P E 1
C82 C 0.0460(9) 0.2891(8) 0.1866(5) 0.088(3) Uani 0.606(6) 1 d D U P E 1
C1A C 0.1524(11) 0.7128(11) 0.2722(7) 0.076(4) Uani 0.394(6) 1 d D U P E 4
C2A C 0.1900(12) 0.3847(13) 0.3465(10) 0.094(4) Uani 0.394(6) 1 d D U P E 4
C3A C 0.3509(14) 0.5546(11) 0.1470(7) 0.089(4) Uani 0.394(6) 1 d D U P E 4
C4A C 0.3712(14) 0.4727(11) 0.1594(7) 0.084(4) Uani 0.394(6) 1 d D U P E 4
C5A C 0.3892(15) 0.4867(13) 0.3004(8) 0.095(5) Uani 0.394(6) 1 d D U P E 4
C6A C 0.2955(11) 0.3499(12) 0.1384(7) 0.087(4) Uani 0.394(6) 1 d D U P E 4
C7A C 0.0578(11) 0.4152(13) 0.3149(8) 0.087(4) Uani 0.394(6) 1 d D U P E 4
C8A C 0.0434(15) 0.299(2) 0.1487(8) 0.097(5) Uani 0.394(6) 1 d D U P E 4
C9A C 0.2483(14) 0.3004(18) 0.2959(12) 0.105(5) Uani 0.394(6) 1 d D U P E 4
C10A C 0.2995(14) 0.3026(13) 0.2681(8) 0.103(5) Uani 0.394(6) 1 d D U P E 4
C11A C 0.2558(13) 0.3603(17) 0.3357(10) 0.102(5) Uani 0.394(6) 1 d D U P E 4
C12A C 0.2202(11) 0.3242(14) 0.1117(8) 0.089(4) Uani 0.394(6) 1 d D U P E 4
C13A C 0.1728(13) 0.2802(18) 0.1357(8) 0.094(5) Uani 0.394(6) 1 d D U P E 4
C14A C 0.2344(12) 0.6214(14) 0.0920(8) 0.100(4) Uani 0.394(6) 1 d D U P E 4
C15A C 0.0914(13) 0.300(2) 0.1129(10) 0.097(5) Uani 0.394(6) 1 d D U P E 4
C16A C 0.2144(13) 0.5923(13) 0.3483(14) 0.079(4) Uani 0.394(6) 1 d D U P E 4
C17A C 0.0256(15) 0.6825(15) 0.1359(9) 0.106(5) Uani 0.394(6) 1 d D U P E 4
C18A C 0.1551(14) 0.256(2) 0.2232(8) 0.096(5) Uani 0.394(6) 1 d D U P E 4
C19A C 0.2057(12) 0.261(2) 0.1900(9) 0.093(5) Uani 0.394(6) 1 d D U P E 4
C20A C 0.3004(16) 0.4878(14) 0.3499(11) 0.083(4) Uani 0.394(6) 1 d D U P E 4
C21A C 0.1001(12) 0.4771(11) 0.3437(9) 0.079(3) Uani 0.394(6) 1 d D U P E 4
C22A C 0.1806(11) 0.4580(11) 0.3603(7) 0.079(3) Uani 0.394(6) 1 d D U P E 4
C23A C -0.054(3) 0.4813(12) 0.1074(10) 0.112(5) Uani 0.394(6) 1 d D U P E 4
C24A C 0.1730(13) 0.7162(19) 0.1336(10) 0.108(5) Uani 0.394(6) 1 d D U P E 4
C25A C 0.0120(13) 0.5670(12) 0.2866(8) 0.084(4) Uani 0.394(6) 1 d D U P E 4
C26A C 0.0739(13) 0.2770(17) 0.2012(7) 0.096(5) Uani 0.394(6) 1 d D U P E 4
C27A C 0.2421(13) 0.6784(16) 0.1301(8) 0.107(5) Uani 0.394(6) 1 d D U P E 4
C28A C 0.1366(10) 0.6100(10) 0.3338(6) 0.076(3) Uani 0.394(6) 1 d D U P E 4
C29A C 0.1578(13) 0.5979(15) 0.0632(10) 0.105(5) Uani 0.394(6) 1 d D U P E 4
C30A C 0.2627(15) 0.4744(16) 0.0824(9) 0.097(4) Uani 0.394(6) 1 d D U P E 4
C31A C 0.3778(12) 0.3730(11) 0.2273(7) 0.086(4) Uani 0.394(6) 1 d D U P E 4
C32A C 0.1714(15) 0.3721(14) 0.0712(12) 0.090(4) Uani 0.394(6) 1 d D U P E 4
C33A C 0.1253(12) 0.7282(17) 0.2158(8) 0.093(5) Uani 0.394(6) 1 d D U P E 4
C34A C 0.0875(13) 0.6317(13) 0.0711(10) 0.105(5) Uani 0.394(6) 1 d D U P E 4
C35A C 0.2779(13) 0.2851(14) 0.2159(7) 0.095(4) Uani 0.394(6) 1 d D U P E 4
C36A C 0.2388(13) 0.5108(12) 0.3600(11) 0.077(4) Uani 0.394(6) 1 d D U P E 4
C37A C 0.0885(14) 0.3628(15) 0.0750(14) 0.106(5) Uani 0.394(6) 1 d D U P E 4
C38A C 0.0436(12) 0.7044(13) 0.1887(8) 0.093(4) Uani 0.394(6) 1 d D U P E 4
C39A C -0.0327(16) 0.6188(14) 0.1289(8) 0.110(5) Uani 0.394(6) 1 d D U P E 4
C40A C -0.0008(12) 0.6590(12) 0.2135(7) 0.092(4) Uani 0.394(6) 1 d D U P E 4
C41A C 0.3548(11) 0.6430(12) 0.2743(7) 0.092(4) Uani 0.394(6) 1 d D U P E 4
C42A C 0.4013(12) 0.4490(10) 0.2146(7) 0.084(4) Uani 0.394(6) 1 d D U P E 4
C43A C 0.0961(15) 0.6848(19) 0.1160(14) 0.108(5) Uani 0.394(6) 1 d D U P E 4
C44A C -0.0654(13) 0.5286(11) 0.1959(7) 0.095(4) Uani 0.394(6) 1 d D U P E 4
C45A C 0.2942(13) 0.7005(14) 0.2627(8) 0.096(5) Uani 0.394(6) 1 d D U P E 4
C46A C 0.3288(15) 0.3245(16) 0.1919(7) 0.089(4) Uani 0.394(6) 1 d D U P E 4
C47A C 0.1830(14) 0.731(2) 0.1867(8) 0.106(5) Uani 0.394(6) 1 d D U P E 4
C48A C 0.0392(15) 0.4291(16) 0.0656(13) 0.114(5) Uani 0.394(6) 1 d D U P E 4
C49A C 0.3190(14) 0.4214(11) 0.1216(8) 0.088(4) Uani 0.394(6) 1 d D U P E 4
C50A C 0.2648(13) 0.7181(17) 0.2093(7) 0.106(5) Uani 0.394(6) 1 d D U P E 4
C51A C -0.0183(16) 0.4125(16) 0.0958(8) 0.103(5) Uani 0.394(6) 1 d D U P E 4
C52A C 0.1436(15) 0.5169(12) 0.0493(10) 0.102(4) Uani 0.394(6) 1 d D U P E 4
C53A C 0.0619(15) 0.5012(13) 0.0513(13) 0.113(5) Uani 0.394(6) 1 d D U P E 4
C54A C 0.0300(12) 0.5694(14) 0.0650(9) 0.110(5) Uani 0.394(6) 1 d D U P E 4
C55A C -0.0269(17) 0.5571(14) 0.0946(10) 0.121(5) Uani 0.394(6) 1 d D U P E 4
C56A C 0.408(2) 0.5095(11) 0.2536(8) 0.095(5) Uani 0.394(6) 1 d D U P E 4
C57A C 0.1140(12) 0.3580(12) 0.3211(9) 0.103(4) Uani 0.394(6) 1 d D U P E 4
C58A C 0.1917(16) 0.4464(15) 0.0591(12) 0.103(4) Uani 0.394(6) 1 d D U P E 4
C59A C -0.0190(13) 0.3539(12) 0.1354(8) 0.092(4) Uani 0.394(6) 1 d D U P E 4
C60A C 0.3858(17) 0.5907(12) 0.2430(8) 0.097(5) Uani 0.394(6) 1 d D U P E 4
C61A C 0.2401(12) 0.6949(13) 0.2944(7) 0.077(4) Uani 0.394(6) 1 d D U P E 4
C62A C 0.2689(13) 0.6340(12) 0.3282(7) 0.075(4) Uani 0.394(6) 1 d D U P E 4
C63A C 0.3596(12) 0.6152(11) 0.1865(7) 0.099(4) Uani 0.394(6) 1 d D U P E 4
C64A C 0.3016(13) 0.6772(14) 0.1761(8) 0.104(5) Uani 0.394(6) 1 d D U P E 4
C65A C 0.1053(13) 0.6675(13) 0.2951(8) 0.082(4) Uani 0.394(6) 1 d D U P E 4
C66A C 0.0265(11) 0.6409(11) 0.2670(7) 0.089(4) Uani 0.394(6) 1 d D U P E 4
C67A C 0.2860(14) 0.5563(12) 0.1008(8) 0.093(4) Uani 0.394(6) 1 d D U P E 4
C68A C -0.0314(18) 0.5088(11) 0.2515(8) 0.089(4) Uani 0.394(6) 1 d D U P E 4
C69A C -0.0046(15) 0.4284(13) 0.2676(8) 0.087(4) Uani 0.394(6) 1 d D U P E 4
C70A C 0.1054(13) 0.3037(15) 0.2846(8) 0.104(5) Uani 0.394(6) 1 d D U P E 4
C71A C 0.0439(11) 0.3093(12) 0.2396(7) 0.094(4) Uani 0.394(6) 1 d D U P E 4
C72A C -0.0149(12) 0.3686(11) 0.2286(7) 0.089(4) Uani 0.394(6) 1 d D U P E 4
C73A C 0.1748(13) 0.2715(18) 0.2767(10) 0.105(5) Uani 0.394(6) 1 d D U P E 4
C74A C -0.051(2) 0.3878(14) 0.1726(8) 0.096(5) Uani 0.394(6) 1 d D U P E 4
C75A C -0.049(2) 0.6052(13) 0.1779(8) 0.102(5) Uani 0.394(6) 1 d D U P E 4
C76A C -0.0725(14) 0.4668(11) 0.1565(7) 0.097(4) Uani 0.394(6) 1 d D U P E 4
C77A C 0.3655(13) 0.4139(11) 0.3082(8) 0.102(5) Uani 0.394(6) 1 d D U P E 4
C78A C 0.3122(12) 0.4136(12) 0.3390(7) 0.091(4) Uani 0.394(6) 1 d D U P E 4
C79A C 0.3658(16) 0.3539(14) 0.2766(8) 0.102(5) Uani 0.394(6) 1 d D U P E 4
C80A C 0.3375(13) 0.5966(13) 0.3153(8) 0.091(5) Uani 0.394(6) 1 d D U P E 4
C81A C 0.0772(12) 0.5514(11) 0.3291(8) 0.076(3) Uani 0.394(6) 1 d D U P E 4
C82A C 0.3487(13) 0.5375(12) 0.3276(8) 0.095(5) Uani 0.394(6) 1 d D U P E 4
C1S C 0.2604(6) -0.0066(7) 0.2933(4) 0.051(2) Uiso 0.59 1 d . . P F 8
S1 S 0.277(3) 0.067(2) 0.3064(19) 0.267(19) Uiso 0.31 1 d . . P F 8
S3 S 0.2390(6) 0.0844(4) 0.2851(4) 0.049(2) Uiso 0.28 1 d . . P F 8
S4 S 0.2453(7) -0.0940(6) 0.2830(6) 0.051(3) Uiso 0.19 1 d . . P F 8
S2 S 0.2748(6) -0.0922(5) 0.2985(4) 0.085(3) Uiso 0.4 1 d . . P F 8
C3S C 0.3340(19) -0.067(2) 0.2981(19) 0.030(10) Uiso 0.1 1 d D . P G 9
S8 S 0.2516(11) -0.0972(8) 0.3020(9) 0.027(4) Uiso 0.1 1 d D . P G 9
S5 S 0.3852(18) 0.0063(19) 0.2900(13) 0.096(8) Uiso 0.1 1 d D . P G 9
S12 S 0.376(2) -0.029(2) 0.2910(15) 0.134(11) Uiso 0.13 1 d D . P H 10
S6 S 0.2612(11) 0.0834(8) 0.3060(9) 0.042(4) Uiso 0.13 1 d D . P H 10
C2S C 0.342(3) 0.056(3) 0.297(5) 0.12(3) Uiso 0.13 1 d D . P H 10
S10 S 0.2687(19) -0.0736(18) 0.3276(14) 0.149(9) Uiso 0.18 1 d D . P I 11
C4S C 0.257(7) 0.019(2) 0.329(3) 0.15(3) Uiso 0.18 1 d D . P I 11
S9 S 0.2659(9) 0.0859(6) 0.2895(6) 0.038(3) Uiso 0.18 1 d D . P I 11

loop_
_atom_site_aniso_label
_atom_site_aniso_U_11
_atom_site_aniso_U_22
_atom_site_aniso_U_33
_atom_site_aniso_U_23
_atom_site_aniso_U_13
_atom_site_aniso_U_12
C1B 0.060(5) 0.056(4) 0.102(6) -0.024(4) 0.046(5) -0.010(3)
C2B 0.050(4) 0.087(6) 0.098(6) -0.001(5) 0.032(4) -0.003(4)
C3B 0.059(5) 0.067(5) 0.114(7) 0.045(5) 0.044(5) 0.013(4)
C4B 0.093(7) 0.040(4) 0.127(8) -0.002(4) 0.018(6) -0.013(4)
C5B 0.069(4) 0.054(4) 0.081(5) -0.001(4) 0.001(4) -0.005(4)
C6B 0.098(7) 0.050(5) 0.102(7) -0.003(4) 0.028(6) 0.013(4)
C7B 0.23(3) 0.19(2) 0.150(16) -0.021(14) 0.079(17) 0.011(17)
C8B 0.204(19) 0.126(11) 0.149(14) -0.035(10) 0.138(15) -0.025(12)
C9B 0.145(14) 0.142(14) 0.26(3) -0.058(16) 0.132(17) -0.031(12)
Ni1 0.0325(4) 0.1014(7) 0.0382(4) 0.0000(4) 0.0141(3) -0.0020(4)
N2 0.016(2) 0.082(4) 0.024(2) 0.012(2) 0.0077(17) 0.003(2)
N3 0.023(2) 0.070(3) 0.028(2) -0.016(2) 0.0132(18) -0.012(2)
N4 0.024(2) 0.073(4) 0.026(2) -0.014(2) 0.0092(18) -0.010(2)
N1 0.017(2) 0.099(4) 0.022(2) 0.016(2) 0.0089(17) 0.001(2)
C33N 0.039(3) 0.095(6) 0.051(4) -0.050(4) 0.018(3) -0.009(3)
C34N 0.050(4) 0.103(7) 0.102(7) -0.062(6) 0.049(4) -0.022(4)
C35N 0.069(5) 0.084(6) 0.128(9) -0.039(6) 0.028(6) 0.000(5)
C37N 0.032(4) 0.185(12) 0.084(6) -0.032(7) 0.026(4) 0.006(5)
C38N 0.023(2) 0.101(5) 0.028(2) -0.004(3) 0.0142(19) -0.007(3)
C28N 0.040(4) 0.113(7) 0.064(4) -0.044(4) 0.032(3) -0.011(4)
C29N 0.034(3) 0.121(7) 0.055(4) 0.034(4) 0.029(3) 0.001(4)
C30N 0.046(4) 0.064(4) 0.060(4) -0.006(3) 0.031(3) -0.012(3)
C31N 0.070(5) 0.067(5) 0.114(8) 0.014(5) 0.031(5) 0.021(4)
C32N 0.057(5) 0.077(6) 0.111(8) 0.028(5) 0.022(5) -0.010(4)
C1N 0.033(3) 0.065(4) 0.042(3) 0.031(3) 0.015(2) 0.011(3)
C2N 0.027(3) 0.109(6) 0.045(4) 0.038(4) 0.017(3) 0.010(3)
C3N 0.027(3) 0.112(6) 0.036(3) 0.032(3) 0.015(3) -0.002(3)
C4N 0.021(3) 0.110(6) 0.028(3) 0.008(3) 0.009(2) 0.004(3)
C5N 0.029(3) 0.084(5) 0.054(4) 0.036(3) 0.019(3) 0.010(3)
C6N 0.048(4) 0.087(6) 0.089(6) 0.055(5) 0.035(4) 0.010(4)
C8N 0.029(4) 0.171(10) 0.080(6) 0.025(6) 0.027(4) -0.004(4)
C9N 0.032(3) 0.062(4) 0.043(3) 0.026(3) 0.017(2) 0.012(3)
C10N 0.032(3) 0.079(5) 0.057(4) 0.035(3) 0.023(3) 0.021(3)
C11N 0.057(4) 0.074(5) 0.112(7) 0.048(5) 0.054(5) 0.035(4)
C12N 0.021(3) 0.078(4) 0.041(3) 0.018(3) 0.011(2) 0.019(3)
C13N 0.018(2) 0.075(4) 0.031(3) 0.013(3) 0.011(2) 0.007(2)
C14N 0.031(3) 0.071(4) 0.048(3) 0.014(3) 0.020(3) 0.016(3)
C15N 0.047(3) 0.070(4) 0.051(4) 0.006(3) 0.030(3) 0.013(3)
C16N 0.018(2) 0.082(4) 0.027(2) 0.004(3) 0.0100(17) 0.002(3)
C17N 0.019(2) 0.073(4) 0.024(3) -0.008(2) 0.011(2) -0.009(2)
C18N 0.025(3) 0.073(4) 0.040(3) -0.022(3) 0.017(2) -0.017(3)
C19N 0.032(3) 0.065(4) 0.055(4) -0.017(3) 0.028(3) -0.017(3)
C20N 0.029(3) 0.070(4) 0.055(4) -0.030(3) 0.020(3) -0.023(3)
C21N 0.042(4) 0.088(6) 0.092(6) -0.048(5) 0.035(4) -0.029(4)
C22N 0.067(5) 0.070(5) 0.117(8) -0.024(5) 0.035(5) -0.019(4)
C23N 0.025(3) 0.085(5) 0.035(3) -0.026(3) 0.011(2) -0.016(3)
C24N 0.032(3) 0.085(5) 0.047(4) -0.037(3) 0.015(3) -0.017(3)
C25N 0.021(3) 0.098(5) 0.024(3) -0.016(3) 0.011(2) 0.001(3)
C26N 0.025(3) 0.111(6) 0.029(3) -0.030(3) 0.013(2) -0.012(3)
C27N 0.029(3) 0.103(6) 0.035(3) -0.024(3) 0.016(2) -0.012(3)
U1 0.059(3) 0.0328(17) 0.0398(18) 0.0010(14) -0.0204(19) -0.0261(16)
U6 0.040(3) 0.076(3) 0.056(3) -0.012(3) -0.017(2) 0.040(3)
U7 0.083(3) 0.0398(16) 0.0391(15) -0.0194(11) -0.0075(17) 0.0148(15)
U8 0.130(4) 0.110(5) 0.0544(19) 0.034(3) 0.075(2) 0.056(4)
U9 0.028(2) 0.027(2) 0.028(2) 0.0033(10) 0.0063(12) 0.0020(10)
U10 0.040(3) 0.076(3) 0.056(3) -0.012(3) -0.017(2) 0.040(3)
U5 0.114(4) 0.061(3) 0.0364(17) 0.026(2) 0.032(2) -0.025(3)
U3 0.040(3) 0.076(3) 0.056(3) -0.012(3) -0.017(2) 0.040(3)
U2 0.0493(15) 0.051(2) 0.0297(8) -0.0143(13) 0.0108(9) 0.0129(11)
U4 0.0759(16) 0.0593(13) 0.0332(8) 0.0306(9) -0.0068(9) -0.0377(12)
C1 0.043(5) 0.113(7) 0.110(7) 0.010(6) 0.006(5) 0.042(5)
C2 0.074(6) 0.103(6) 0.059(5) 0.025(5) -0.027(5) 0.034(5)
C3 0.106(6) 0.093(6) 0.056(5) 0.008(5) 0.028(5) -0.031(5)
C4 0.106(6) 0.062(5) 0.088(6) -0.033(5) 0.002(6) -0.050(5)
C5 0.110(6) 0.081(6) 0.061(5) -0.029(5) 0.054(5) -0.001(5)
C6 0.026(4) 0.114(6) 0.089(6) -0.010(6) 0.017(4) 0.014(5)
C7 0.044(5) 0.111(7) 0.090(6) 0.003(6) 0.014(5) 0.032(5)
C8 0.060(5) 0.100(6) 0.084(6) 0.018(5) 0.003(5) 0.052(5)
C9 0.075(6) 0.088(6) 0.069(6) -0.037(5) -0.012(5) -0.038(5)
C10 0.092(6) 0.096(6) 0.022(4) 0.003(5) 0.002(5) -0.004(6)
C11 0.095(6) 0.092(6) 0.031(5) 0.009(5) 0.014(5) -0.004(5)
C12 0.106(6) 0.057(5) 0.082(6) -0.031(5) 0.032(5) 0.021(5)
C13 0.123(7) 0.031(5) 0.059(6) 0.026(4) 0.012(6) 0.013(5)
C14 0.096(6) 0.089(6) 0.059(5) -0.026(5) 0.056(5) 0.012(5)
C15 0.090(6) 0.073(6) 0.097(6) 0.001(5) 0.030(5) -0.063(5)
C16 0.117(5) 0.074(4) 0.068(4) 0.014(4) 0.050(4) -0.048(4)
C17 0.119(7) 0.057(5) 0.087(6) -0.033(5) 0.016(6) -0.041(6)
C18 0.124(7) 0.038(5) 0.090(6) 0.002(5) 0.009(6) -0.054(5)
C19 0.127(7) 0.019(4) 0.086(6) 0.007(5) 0.014(6) -0.022(5)
C20 0.117(7) 0.021(4) 0.090(6) -0.006(5) 0.009(6) 0.005(5)
C21 0.122(7) 0.043(5) 0.076(6) -0.037(5) 0.017(6) -0.014(6)
C22 0.104(6) 0.104(6) 0.050(5) 0.003(5) 0.052(5) 0.009(6)
C23 0.101(6) 0.107(6) 0.028(4) -0.013(4) 0.028(4) -0.003(6)
C24 0.104(6) 0.046(5) 0.099(6) 0.001(5) 0.022(6) 0.046(5)
C25 0.063(5) 0.091(6) 0.099(6) -0.006(5) 0.042(5) 0.046(5)
C26 0.128(7) 0.086(6) 0.038(5) -0.025(5) 0.022(6) -0.027(6)
C27 0.089(6) 0.106(6) 0.070(6) 0.007(5) 0.058(5) -0.027(5)
C28 0.105(6) 0.062(6) 0.097(7) 0.015(5) 0.005(6) 0.059(5)
C29 0.136(7) 0.041(5) 0.077(6) 0.033(5) 0.037(5) -0.001(5)
C30 0.116(6) 0.044(5) 0.072(6) 0.036(5) 0.013(5) 0.045(5)
C31 0.071(6) 0.105(6) 0.026(4) -0.009(5) -0.004(5) -0.003(6)
C32 0.070(6) 0.094(6) 0.054(5) 0.012(5) -0.011(5) 0.025(5)
C33 0.069(5) 0.104(6) 0.088(6) -0.007(5) 0.033(5) 0.039(5)
C34 0.076(5) 0.083(6) 0.082(6) 0.023(5) 0.051(5) -0.024(5)
C35 0.083(6) 0.090(6) 0.037(5) -0.017(5) -0.002(5) -0.025(5)
C36 0.065(6) 0.104(6) 0.074(6) -0.007(5) 0.048(5) 0.026(5)
C37 0.043(5) 0.097(6) 0.087(6) 0.004(5) 0.047(4) 0.000(5)
C38 0.031(4) 0.112(6) 0.070(6) -0.002(5) 0.000(4) -0.011(5)
C39 0.026(4) 0.107(6) 0.099(6) -0.009(5) 0.031(4) -0.017(4)
C40 0.079(6) 0.059(5) 0.110(6) 0.002(5) 0.025(5) -0.051(5)
C41 0.033(4) 0.128(7) 0.101(6) 0.001(6) 0.030(5) -0.025(5)
C42 0.133(7) 0.041(5) 0.081(6) 0.013(5) 0.032(6) -0.020(5)
C43 0.024(4) 0.130(7) 0.095(6) -0.005(6) 0.003(5) 0.008(5)
C44 0.053(5) 0.121(7) 0.097(6) 0.002(6) 0.053(5) -0.011(6)
C45 0.049(5) 0.094(6) 0.107(6) -0.009(5) 0.025(5) -0.045(5)
C46 0.049(5) 0.099(6) 0.089(6) -0.028(6) -0.002(5) -0.025(5)
C47 0.087(6) 0.099(6) 0.055(5) 0.035(5) 0.042(5) -0.003(5)
C48 0.094(6) 0.086(6) 0.057(6) 0.038(5) 0.027(5) -0.015(5)
C49 0.123(7) 0.035(5) 0.066(6) -0.024(5) 0.018(5) 0.003(5)
C50 0.100(6) 0.110(6) 0.027(5) -0.006(5) 0.011(5) -0.008(6)
C51 0.103(7) 0.090(6) 0.085(6) -0.026(5) 0.046(6) 0.028(6)
C52 0.134(7) 0.024(4) 0.074(6) -0.008(5) 0.023(6) 0.007(5)
C53 0.128(7) 0.022(4) 0.080(6) 0.007(4) 0.024(6) -0.029(5)
C54 0.064(5) 0.127(7) 0.050(5) -0.003(5) -0.032(5) 0.013(6)
C55 0.086(6) 0.079(6) 0.097(6) -0.013(6) 0.029(6) 0.045(5)
C56 0.088(6) 0.073(6) 0.084(6) 0.002(5) 0.012(5) 0.045(5)
C57 0.102(6) 0.105(7) 0.058(6) -0.002(5) 0.048(5) -0.018(6)
C58 0.095(6) 0.111(7) 0.069(6) -0.009(5) 0.055(5) 0.025(6)
C59 0.064(6) 0.114(6) 0.085(6) -0.013(5) 0.053(5) 0.020(5)
C60 0.085(6) 0.107(6) 0.031(4) 0.009(5) 0.037(4) -0.008(5)
C61 0.026(5) 0.137(7) 0.074(6) -0.010(6) -0.018(4) -0.005(5)
C62 0.095(6) 0.074(6) 0.089(6) -0.006(5) 0.045(5) 0.040(5)
C63 0.126(7) 0.063(6) 0.078(6) 0.028(5) 0.038(5) -0.018(6)
C64 0.058(5) 0.102(6) 0.051(5) -0.001(5) -0.013(5) 0.009(5)
C65 0.047(5) 0.117(7) 0.088(6) -0.019(6) 0.001(5) -0.040(5)
C66 0.098(6) 0.069(6) 0.093(6) 0.015(5) 0.050(5) -0.037(5)
C67 0.123(7) 0.077(6) 0.071(6) -0.034(5) 0.024(6) 0.010(6)
C68 0.086(6) 0.107(6) 0.042(5) 0.025(5) 0.012(5) 0.017(6)
C69 0.050(5) 0.115(7) 0.103(6) -0.007(6) 0.021(5) -0.049(5)
C70 0.092(6) 0.085(6) 0.071(6) -0.027(5) 0.001(5) -0.041(6)
C71 0.093(6) 0.090(6) 0.047(5) 0.033(5) -0.002(5) 0.048(5)
C72 0.087(6) 0.092(6) 0.047(5) -0.038(5) -0.016(5) -0.031(5)
C73 0.112(7) 0.043(5) 0.068(6) -0.038(4) 0.008(6) -0.026(5)
C74 0.071(6) 0.103(7) 0.101(7) 0.018(6) -0.008(6) 0.052(6)
C75 0.077(6) 0.111(6) 0.026(5) -0.004(5) -0.030(4) 0.005(5)
C76 0.110(6) 0.040(5) 0.084(6) 0.013(5) 0.017(5) 0.027(5)
C77 0.113(6) 0.086(6) 0.044(5) -0.029(6) 0.009(5) 0.009(6)
C78 0.108(6) 0.073(6) 0.049(6) 0.029(5) 0.004(5) 0.019(5)
C79 0.074(6) 0.114(6) 0.019(4) 0.004(5) -0.006(5) 0.005(6)
C80 0.120(7) 0.079(6) 0.055(6) -0.038(5) -0.004(6) -0.020(6)
C81 0.117(5) 0.074(4) 0.068(4) 0.014(4) 0.050(4) -0.048(4)
C82 0.110(6) 0.050(5) 0.093(6) -0.007(5) 0.016(6) -0.052(5)
C1A 0.109(8) 0.058(7) 0.065(7) -0.037(6) 0.029(6) 0.028(6)
C2A 0.121(8) 0.115(8) 0.048(7) 0.032(6) 0.028(7) -0.008(7)
C3A 0.080(8) 0.127(8) 0.079(7) 0.018(7) 0.052(6) -0.021(7)
C4A 0.063(7) 0.126(8) 0.076(7) 0.007(7) 0.040(6) 0.003(7)
C5A 0.068(7) 0.122(8) 0.065(7) 0.010(7) -0.027(7) -0.005(7)
C6A 0.092(7) 0.114(8) 0.073(7) -0.020(6) 0.051(6) 0.039(7)
C7A 0.101(7) 0.114(8) 0.064(7) 0.019(6) 0.049(6) -0.013(7)
C8A 0.110(8) 0.096(8) 0.078(8) -0.016(7) 0.020(7) -0.040(7)
C9A 0.128(8) 0.099(8) 0.073(8) 0.027(7) 0.008(7) 0.023(8)
C10A 0.109(8) 0.103(8) 0.085(7) 0.017(7) 0.009(7) 0.043(7)
C11A 0.123(8) 0.115(8) 0.051(7) 0.030(7) 0.000(7) 0.014(7)
C12A 0.115(8) 0.100(8) 0.059(7) -0.031(6) 0.037(6) 0.030(7)
C13A 0.125(8) 0.090(8) 0.071(8) -0.030(7) 0.032(7) 0.014(7)
C14A 0.119(8) 0.127(8) 0.070(7) 0.037(7) 0.052(7) -0.002(8)
C15A 0.122(8) 0.097(8) 0.069(8) -0.030(7) 0.023(7) -0.015(8)
C16A 0.108(7) 0.083(7) 0.039(6) -0.011(7) 0.011(6) -0.012(7)
C17A 0.107(8) 0.104(8) 0.090(8) 0.017(7) 0.004(7) 0.055(7)
C18A 0.122(8) 0.079(8) 0.086(8) 0.005(7) 0.032(7) 0.005(7)
C19A 0.123(8) 0.081(8) 0.081(8) -0.014(7) 0.038(7) 0.027(7)
C20A 0.089(8) 0.106(8) 0.028(6) 0.008(7) -0.021(6) -0.003(7)
C21A 0.105(5) 0.105(5) 0.040(4) 0.009(5) 0.042(4) -0.006(5)
C22A 0.105(5) 0.105(5) 0.040(4) 0.009(5) 0.042(4) -0.006(5)
C23A 0.083(8) 0.144(9) 0.083(8) 0.006(8) -0.014(7) -0.010(8)
C24A 0.134(8) 0.097(8) 0.091(8) 0.038(8) 0.030(8) 0.008(8)
C25A 0.086(7) 0.112(7) 0.074(7) -0.019(6) 0.052(6) 0.019(7)
C26A 0.113(8) 0.086(8) 0.087(8) 0.000(7) 0.030(7) -0.023(7)
C27A 0.129(8) 0.105(8) 0.091(8) 0.040(7) 0.038(7) -0.012(8)
C28A 0.103(5) 0.095(5) 0.045(4) -0.020(4) 0.045(4) 0.011(5)
C29A 0.122(8) 0.141(8) 0.051(7) 0.043(7) 0.026(7) 0.011(8)
C30A 0.096(8) 0.149(8) 0.065(8) 0.000(7) 0.054(6) 0.013(8)
C31A 0.066(7) 0.116(8) 0.082(7) 0.017(7) 0.035(6) 0.043(7)
C32A 0.117(8) 0.109(8) 0.049(7) -0.036(7) 0.033(7) 0.032(7)
C33A 0.116(8) 0.065(8) 0.089(8) -0.008(7) 0.016(7) 0.034(7)
C34A 0.121(8) 0.129(8) 0.054(7) 0.038(7) 0.007(7) 0.034(8)
C35A 0.109(8) 0.092(8) 0.085(7) 0.000(7) 0.031(7) 0.048(7)
C36A 0.102(7) 0.097(7) 0.025(6) 0.001(7) 0.006(6) -0.003(7)
C37A 0.125(8) 0.115(9) 0.062(8) -0.035(7) 0.004(7) 0.014(8)
C38A 0.104(8) 0.084(8) 0.086(8) -0.001(7) 0.019(7) 0.064(7)
C39A 0.089(8) 0.127(8) 0.094(8) 0.006(7) -0.003(7) 0.057(7)
C40A 0.085(7) 0.099(8) 0.094(7) -0.006(7) 0.030(7) 0.061(7)
C41A 0.094(8) 0.091(8) 0.071(7) -0.014(7) -0.006(7) -0.049(7)
C42A 0.049(7) 0.123(8) 0.081(7) 0.014(7) 0.020(6) 0.016(7)
C43A 0.124(8) 0.108(9) 0.081(8) 0.033(8) 0.012(8) 0.037(8)
C44A 0.061(7) 0.128(8) 0.096(7) -0.008(7) 0.025(7) 0.015(7)
C45A 0.117(8) 0.081(8) 0.078(7) -0.014(7) 0.012(7) -0.042(7)
C46A 0.087(7) 0.108(8) 0.085(8) 0.002(7) 0.043(7) 0.051(7)
C47A 0.133(8) 0.079(8) 0.094(8) 0.013(7) 0.017(7) 0.005(8)
C48A 0.123(8) 0.136(9) 0.061(7) -0.017(8) -0.004(7) -0.003(8)
C49A 0.081(7) 0.130(8) 0.070(7) -0.012(7) 0.048(6) 0.020(7)
C50A 0.131(8) 0.090(8) 0.090(8) 0.006(7) 0.022(7) -0.021(7)
C51A 0.090(8) 0.135(8) 0.066(7) -0.013(7) -0.006(7) -0.026(7)
C52A 0.125(8) 0.141(8) 0.039(7) 0.012(7) 0.024(7) 0.031(8)
C53A 0.125(8) 0.144(9) 0.050(7) 0.010(7) -0.005(7) 0.009(8)
C54A 0.110(8) 0.147(9) 0.054(7) 0.023(7) -0.006(7) 0.023(8)
C55A 0.102(8) 0.145(9) 0.085(8) 0.014(8) -0.019(7) 0.024(8)
C56A 0.062(7) 0.127(8) 0.079(7) 0.001(7) -0.005(7) -0.009(7)
C57A 0.128(8) 0.111(8) 0.074(7) 0.035(7) 0.036(7) -0.020(7)
C58A 0.119(8) 0.143(8) 0.057(7) -0.011(7) 0.038(7) 0.021(8)
C59A 0.079(7) 0.111(8) 0.074(7) -0.012(7) 0.005(7) -0.046(7)
C60A 0.082(7) 0.115(8) 0.084(8) 0.003(7) 0.007(7) -0.046(7)
C61A 0.104(8) 0.062(7) 0.061(7) -0.028(6) 0.019(6) -0.020(7)
C62A 0.098(7) 0.064(7) 0.046(6) -0.024(6) -0.003(6) -0.033(6)
C63A 0.091(7) 0.120(8) 0.090(7) 0.011(7) 0.034(7) -0.045(7)
C64A 0.126(8) 0.103(8) 0.087(8) 0.020(7) 0.036(7) -0.035(7)
C65A 0.097(7) 0.081(7) 0.073(7) -0.040(6) 0.035(6) 0.032(6)
C66A 0.093(7) 0.098(7) 0.084(7) -0.022(7) 0.040(6) 0.041(7)
C67A 0.096(8) 0.138(8) 0.068(7) 0.022(7) 0.061(6) -0.001(7)
C68A 0.071(7) 0.119(8) 0.091(7) -0.005(7) 0.046(7) 0.008(7)
C69A 0.084(7) 0.116(8) 0.078(7) 0.010(7) 0.050(7) -0.017(7)
C70A 0.127(8) 0.098(8) 0.089(8) 0.025(7) 0.033(7) -0.015(7)
C71A 0.108(8) 0.092(8) 0.087(7) 0.011(7) 0.037(7) -0.034(7)
C72A 0.084(7) 0.110(8) 0.084(7) 0.007(7) 0.039(6) -0.039(7)
C73A 0.129(8) 0.091(8) 0.088(8) 0.021(7) 0.020(7) 0.011(8)
C74A 0.073(8) 0.124(8) 0.086(8) -0.003(7) 0.016(7) -0.036(7)
C75A 0.076(8) 0.125(8) 0.100(8) 0.004(7) 0.017(7) 0.046(7)
C76A 0.062(7) 0.135(8) 0.087(8) -0.001(7) 0.010(7) -0.011(7)
C77A 0.083(8) 0.126(8) 0.067(7) 0.016(7) -0.024(7) 0.021(7)
C78A 0.096(8) 0.117(8) 0.035(6) 0.017(7) -0.018(6) 0.013(7)
C79A 0.088(8) 0.121(8) 0.083(8) 0.021(7) 0.003(7) 0.040(7)
C80A 0.095(7) 0.085(8) 0.057(7) -0.008(7) -0.031(7) -0.035(7)
C81A 0.103(5) 0.095(5) 0.045(4) -0.020(4) 0.045(4) 0.011(5)
C82A 0.085(7) 0.105(8) 0.055(7) -0.002(7) -0.036(7) -0.023(7)

loop_
_atom_type_symbol
_atom_type_description
_atom_type_scat_dispersion_real
_atom_type_scat_dispersion_imag
_atom_type_scat_source
C C 0.0033 0.0016 'International Tables Vol C Tables 4.2.6.8 and 6.1.1.4'
H H 0.0000 0.0000 'International Tables Vol C Tables 4.2.6.8 and 6.1.1.4'
N N 0.0061 0.0033 'International Tables Vol C Tables 4.2.6.8 and 6.1.1.4'
Ni Ni 0.3393 1.1124 'International Tables Vol C Tables 4.2.6.8 and 6.1.1.4'
U U -9.6767 9.6646 'International Tables Vol C Tables 4.2.6.8 and 6.1.1.4'
S S 0.1246 0.1234 'International Tables Vol C Tables 4.2.6.8 and 6.1.1.4'

loop_
_geom_angle_atom_site_label_1
_geom_angle_atom_site_label_2
_geom_angle_atom_site_label_3
_geom_angle
_geom_angle_site_symmetry_3
C6B C1B C2B 117.8(8) .
C3B C2B C1B 121.2(8) .
C4B C3B C2B 117.3(8) .
C3B C4B C5B 122.9(8) .
C6B C5B C4B 117.7(8) .
C1B C6B C5B 122.7(8) .
C8B C7B C9B 115(2) 3_656
C9B C8B C7B 124.2(15) .
C8B C9B C7B 120.0(18) 3_656
N4 Ni1 N3 90.1(2) .
N4 Ni1 N2 177.74(18) .
N3 Ni1 N2 90.19(19) .
N4 Ni1 N1 90.6(2) .
N3 Ni1 N1 177.79(19) .
N2 Ni1 N1 89.0(2) .
C9N N2 C13N 104.7(5) .
C9N N2 Ni1 128.3(4) .
C13N N2 Ni1 127.0(5) .
C23N N3 C17N 104.2(5) .
C23N N3 Ni1 127.7(4) .
C17N N3 Ni1 128.1(4) .
C26N N4 C25N 104.0(5) .
C26N N4 Ni1 127.4(4) .
C25N N4 Ni1 128.5(5) .
C1N N1 C4N 105.1(5) .
C1N N1 Ni1 128.3(4) .
C4N N1 Ni1 126.5(5) .
C27N C33N C34N 129.4(6) .
C27N C33N C26N 104.4(7) .
C34N C33N C26N 126.2(7) .
C33N C34N C35N 113.2(6) .
C25N C38N C4N 125.9(5) .
C37N C28N C27N 112.8(6) .
C8N C29N C3N 113.4(6) .
N1 C1N C5N 124.7(6) .
N1 C1N C2N 111.2(6) .
C5N C1N C2N 124.1(7) .
C3N C2N C1N 106.0(7) .
C3N C2N C6N 129.3(6) .
C1N C2N C6N 124.6(7) .
C2N C3N C4N 108.0(5) .
C2N C3N C29N 127.3(8) .
C4N C3N C29N 124.7(8) .
C38N C4N N1 125.0(7) .
C38N C4N C3N 125.4(6) .
N1 C4N C3N 109.6(7) .
C9N C5N C1N 124.7(7) .
C2N C6N C32N 113.7(6) .
C5N C9N N2 124.9(6) .
C5N C9N C10N 123.7(7) .
N2 C9N C10N 111.4(5) .
C12N C10N C9N 105.9(6) .
C12N C10N C11N 129.2(6) .
C9N C10N C11N 124.9(6) .
C10N C11N C31N 113.2(6) .
C10N C12N C13N 107.0(5) .
C10N C12N C14N 128.7(7) .
C13N C12N C14N 124.2(6) .
C16N C13N N2 125.4(6) .
C16N C13N C12N 123.6(5) .
N2 C13N C12N 111.0(6) .
C12N C14N C15N 111.7(5) .
C13N C16N C17N 125.0(4) .
N3 C17N C16N 124.4(5) .
N3 C17N C18N 111.9(5) .
C16N C17N C18N 123.7(5) .
C20N C18N C17N 106.9(5) .
C20N C18N C19N 128.9(6) .
C17N C18N C19N 124.1(6) .
C30N C19N C18N 113.0(5) .
C18N C20N C23N 104.5(6) .
C18N C20N C21N 128.9(6) .
C23N C20N C21N 126.5(6) .
C20N C21N C22N 113.7(6) .
N3 C23N C24N 125.4(6) .
N3 C23N C20N 112.5(5) .
C24N C23N C20N 122.1(7) .
C26N C24N C23N 123.8(7) .
C38N C25N N4 123.5(6) .
C38N C25N C27N 125.6(5) .
N4 C25N C27N 110.9(6) .
N4 C26N C24N 125.5(6) .
N4 C26N C33N 112.7(6) .
C24N C26N C33N 121.8(8) .
C33N C27N C25N 107.9(5) .
C33N C27N C28N 128.0(8) .
C25N C27N C28N 124.0(7) .
U6 U1 U7 136.9(13) .
U6 U1 U3 19.1(14) .
U7 U1 U3 117.8(7) .
U6 U1 U2 127.1(13) .
U7 U1 U2 9.8(3) .
U3 U1 U2 108.1(7) .
U6 U1 U10 41.4(12) .
U7 U1 U10 95.7(3) .
U3 U1 U10 22.3(7) .
U2 U1 U10 85.9(2) .
U6 U1 U8 111.6(13) .
U7 U1 U8 25.3(2) .
U3 U1 U8 92.6(7) .
U2 U1 U8 15.53(18) .
U10 U1 U8 70.5(2) .
U6 U1 U5 95.9(13) .
U7 U1 U5 41.0(2) .
U3 U1 U5 76.8(7) .
U2 U1 U5 31.3(2) .
U10 U1 U5 54.6(3) .
U8 U1 U5 16.10(15) .
U6 U1 U9 64.1(12) .
U7 U1 U9 73.0(3) .
U3 U1 U9 45.0(7) .
U2 U1 U9 63.2(3) .
U10 U1 U9 22.7(3) .
U8 U1 U9 47.9(3) .
U5 U1 U9 31.9(3) .
U6 U1 U4 80.4(12) .
U7 U1 U4 56.6(2) .
U3 U1 U4 61.3(7) .
U2 U1 U4 46.89(16) .
U10 U1 U4 39.05(18) .
U8 U1 U4 31.62(15) .
U5 U1 U4 15.57(16) .
U9 U1 U4 16.4(2) .
U1 U6 U3 146(2) .
U1 U6 U10 124.3(15) .
U3 U6 U10 21.3(12) .
U1 U6 U7 28.7(9) .
U3 U6 U7 117.0(16) .
U10 U6 U7 95.8(6) .
U1 U6 U2 38.7(10) .
U3 U6 U2 107.0(15) .
U10 U6 U2 85.8(6) .
U7 U6 U2 9.99(19) .
U1 U6 U9 101.0(13) .
U3 U6 U9 44.6(13) .
U10 U6 U9 23.4(4) .
U7 U6 U9 72.4(5) .
U2 U6 U9 62.4(4) .
U1 U6 U8 54.8(11) .
U3 U6 U8 91.0(14) .
U10 U6 U8 70.0(5) .
U7 U6 U8 26.0(2) .
U2 U6 U8 16.1(2) .
U9 U6 U8 46.6(4) .
U1 U6 U4 85.3(12) .
U3 U6 U4 60.3(13) .
U10 U6 U4 39.1(3) .
U7 U6 U4 56.7(4) .
U2 U6 U4 46.8(3) .
U9 U6 U4 15.7(2) .
U8 U6 U4 30.9(2) .
U1 U6 U5 69.8(12) .
U3 U6 U5 75.8(14) .
U10 U6 U5 54.7(4) .
U7 U6 U5 41.1(3) .
U2 U6 U5 31.2(3) .
U9 U6 U5 31.3(3) .
U8 U6 U5 15.39(15) .
U4 U6 U5 15.60(16) .
U2 U7 U8 14.6(7) .
U2 U7 U1 143.6(11) .
U8 U7 U1 129.1(5) .
U2 U7 U5 33.2(9) .
U8 U7 U5 19.3(3) .
U1 U7 U5 110.6(4) .
U2 U7 U6 129.2(11) .
U8 U7 U6 114.7(6) .
U1 U7 U6 14.4(4) .
U5 U7 U6 96.2(5) .
U2 U7 U4 48.8(9) .
U8 U7 U4 34.7(3) .
U1 U7 U4 95.0(3) .
U5 U7 U4 15.6(2) .
U6 U7 U4 80.7(5) .
U2 U7 U3 110.8(10) .
U8 U7 U3 96.3(5) .
U1 U7 U3 32.9(4) .
U5 U7 U3 77.7(5) .
U6 U7 U3 18.5(6) .
U4 U7 U3 62.2(4) .
U2 U7 U9 66.3(10) .
U8 U7 U9 52.1(4) .
U1 U7 U9 77.4(4) .
U5 U7 U9 33.2(3) .
U6 U7 U9 63.0(5) .
U4 U7 U9 17.6(3) .
U3 U7 U9 44.6(5) .
U2 U7 U10 87.8(9) .
U8 U7 U10 73.4(3) .
U1 U7 U10 55.9(3) .
U5 U7 U10 54.7(3) .
U6 U7 U10 41.6(5) .
U4 U7 U10 39.11(18) .
U3 U7 U10 23.1(4) .
U9 U7 U10 21.5(3) .
U5 U8 U2 132.8(8) .
U5 U8 U7 124.8(9) .
U2 U8 U7 8.7(4) .
U5 U8 U4 11.2(5) .
U2 U8 U4 122.9(4) .
U7 U8 U4 114.6(5) .
U5 U8 U9 28.6(5) .
U2 U8 U9 105.9(4) .
U7 U8 U9 97.4(5) .
U4 U8 U9 17.5(3) .
U5 U8 U1 100.1(7) .
U2 U8 U1 34.3(2) .
U7 U8 U1 25.6(3) .
U4 U8 U1 89.5(3) .
U9 U8 U1 72.1(4) .
U5 U8 U10 47.3(6) .
U2 U8 U10 87.5(3) .
U7 U8 U10 78.9(4) .
U4 U8 U10 36.2(2) .
U9 U8 U10 18.7(4) .
U1 U8 U10 53.4(2) .
U5 U8 U6 86.9(7) .
U2 U8 U6 47.9(4) .
U7 U8 U6 39.2(4) .
U4 U8 U6 76.0(3) .
U9 U8 U6 58.6(4) .
U1 U8 U6 13.6(2) .
U10 U8 U6 39.9(3) .
U5 U8 U3 69.7(7) .
U2 U8 U3 65.2(4) .
U7 U8 U3 56.6(4) .
U4 U8 U3 58.8(4) .
U9 U8 U3 41.3(5) .
U1 U8 U3 31.0(3) .
U10 U8 U3 22.6(3) .
U6 U8 U3 17.4(4) .
U4 U9 U10 155.0(12) .
U4 U9 U5 19.9(4) .
U10 U9 U5 135.1(9) .
U4 U9 U3 127.1(9) .
U10 U9 U3 27.9(5) .
U5 U9 U3 107.2(6) .
U4 U9 U8 34.0(5) .
U10 U9 U8 121.0(8) .
U5 U9 U8 14.2(2) .
U3 U9 U8 93.2(6) .
U4 U9 U6 108.7(8) .
U10 U9 U6 46.3(6) .
U5 U9 U6 88.8(5) .
U3 U9 U6 18.5(4) .
U8 U9 U6 74.8(4) .
U4 U9 U2 53.1(6) .
U10 U9 U2 101.9(7) .
U5 U9 U2 33.3(2) .
U3 U9 U2 74.0(5) .
U8 U9 U2 19.5(2) .
U6 U9 U2 55.6(3) .
U4 U9 U7 64.1(6) .
U10 U9 U7 90.9(6) .
U5 U9 U7 44.3(3) .
U3 U9 U7 63.1(4) .
U8 U9 U7 30.4(3) .
U6 U9 U7 44.6(3) .
U2 U9 U7 11.00(11) .
U4 U9 U1 93.7(7) .
U10 U9 U1 61.2(6) .
U5 U9 U1 73.9(4) .
U3 U9 U1 33.4(4) .
U8 U9 U1 60.0(3) .
U6 U9 U1 14.9(2) .
U2 U9 U1 40.66(19) .
U7 U9 U1 29.67(18) .
U9 U10 U3 126.5(9) .
U9 U10 U4 10.9(5) .
U3 U10 U4 115.7(7) .
U9 U10 U6 110.3(7) .
U3 U10 U6 16.3(7) .
U4 U10 U6 99.4(4) .
U9 U10 U5 26.5(5) .
U3 U10 U5 100.0(7) .
U4 U10 U5 15.64(11) .
U6 U10 U5 83.8(4) .
U9 U10 U1 96.1(6) .
U3 U10 U1 30.6(7) .
U4 U10 U1 85.2(2) .
U6 U10 U1 14.2(3) .
U5 U10 U1 69.6(2) .
U9 U10 U8 40.2(5) .
U3 U10 U8 86.3(7) .
U4 U10 U8 29.36(18) .
U6 U10 U8 70.2(4) .
U5 U10 U8 13.76(14) .
U1 U10 U8 56.0(2) .
U9 U10 U7 67.6(5) .
U3 U10 U7 59.0(7) .
U4 U10 U7 56.74(17) .
U6 U10 U7 42.7(3) .
U5 U10 U7 41.13(16) .
U1 U10 U7 28.45(16) .
U8 U10 U7 27.63(17) .
U9 U10 U2 57.3(5) .
U3 U10 U2 69.2(7) .
U4 U10 U2 46.44(15) .
U6 U10 U2 52.9(3) .
U5 U10 U2 30.82(14) .
U1 U10 U2 38.76(15) .
U8 U10 U2 17.33(17) .
U7 U10 U2 10.32(8) .
U8 U5 U4 157.8(8) .
U8 U5 U9 137.2(7) .
U4 U5 U9 20.9(6) .
U8 U5 U2 25.2(5) .
U4 U5 U2 134.3(6) .
U9 U5 U2 113.5(5) .
U8 U5 U7 35.9(6) .
U4 U5 U7 123.3(5) .
U9 U5 U7 102.6(5) .
U2 U5 U7 11.0(3) .
U8 U5 U10 119.0(7) .
U4 U5 U10 39.2(4) .
U9 U5 U10 18.4(4) .
U2 U5 U10 95.2(3) .
U7 U5 U10 84.2(3) .
U8 U5 U1 63.8(6) .
U4 U5 U1 95.0(5) .
U9 U5 U1 74.2(4) .
U2 U5 U1 39.4(2) .
U7 U5 U1 28.4(2) .
U10 U5 U1 55.8(2) .
U8 U5 U3 95.4(7) .
U4 U5 U3 62.9(5) .
U9 U5 U3 42.1(5) .
U2 U5 U3 71.5(4) .
U7 U5 U3 60.5(4) .
U10 U5 U3 23.7(3) .
U1 U5 U3 32.2(3) .
U8 U5 U6 77.8(7) .
U4 U5 U6 80.8(5) .
U9 U5 U6 59.9(5) .
U2 U5 U6 53.6(3) .
U7 U5 U6 42.7(3) .
U10 U5 U6 41.6(3) .
U1 U5 U6 14.3(2) .
U3 U5 U6 17.9(3) .
U6 U3 U10 142.4(18) .
U6 U3 U1 15.3(10) .
U10 U3 U1 127.1(12) .
U6 U3 U9 116.9(15) .
U10 U3 U9 25.6(6) .
U1 U3 U9 101.6(8) .
U6 U3 U7 44.6(11) .
U10 U3 U7 97.9(9) .
U1 U3 U7 29.3(3) .
U9 U3 U7 72.4(5) .
U6 U3 U4 102.1(13) .
U10 U3 U4 40.4(6) .
U1 U3 U4 86.8(6) .
U9 U3 U4 14.8(3) .
U7 U3 U4 57.5(3) .
U6 U3 U2 54.9(11) .
U10 U3 U2 87.7(9) .
U1 U3 U2 39.6(4) .
U9 U3 U2 62.1(5) .
U7 U3 U2 10.32(13) .
U4 U3 U2 47.3(3) .
U6 U3 U5 86.3(13) .
U10 U3 U5 56.3(7) .
U1 U3 U5 71.0(6) .
U9 U3 U5 30.7(4) .
U7 U3 U5 41.7(3) .
U4 U3 U5 15.85(15) .
U2 U3 U5 31.4(2) .
U6 U3 U8 71.6(12) .
U10 U3 U8 71.1(8) .
U1 U3 U8 56.4(5) .
U9 U3 U8 45.5(4) .
U7 U3 U8 27.1(2) .
U4 U3 U8 30.7(2) .
U2 U3 U8 16.82(18) .
U5 U3 U8 14.87(14) .
U7 U2 U8 156.7(11) .
U7 U2 U5 135.8(11) .
U8 U2 U5 22.0(3) .
U7 U2 U1 26.6(9) .
U8 U2 U1 130.2(4) .
U5 U2 U1 109.3(4) .
U7 U2 U4 120.6(10) .
U8 U2 U4 37.0(3) .
U5 U2 U4 15.3(3) .
U1 U2 U4 94.0(2) .
U7 U2 U6 40.8(9) .
U8 U2 U6 116.0(5) .
U5 U2 U6 95.2(5) .
U1 U2 U6 14.2(3) .
U4 U2 U6 80.0(4) .
U7 U2 U9 102.6(11) .
U8 U2 U9 54.6(4) .
U5 U2 U9 33.2(3) .
U1 U2 U9 76.1(4) .
U4 U2 U9 18.0(3) .
U6 U2 U9 62.0(5) .
U7 U2 U3 58.9(10) .
U8 U2 U3 98.0(5) .
U5 U2 U3 77.1(5) .
U1 U2 U3 32.3(4) .
U4 U2 U3 61.8(4) .
U6 U2 U3 18.1(5) .
U9 U2 U3 43.9(5) .
U7 U2 U10 81.9(9) .
U8 U2 U10 75.2(3) .
U5 U2 U10 54.0(4) .
U1 U2 U10 55.3(2) .
U4 U2 U10 38.75(18) .
U6 U2 U10 41.2(4) .
U9 U2 U10 20.8(3) .
U3 U2 U10 23.1(4) .
U5 U4 U9 139.3(9) .
U5 U4 U8 11.0(4) .
U9 U4 U8 128.5(8) .
U5 U4 U10 125.1(4) .
U9 U4 U10 14.1(7) .
U8 U4 U10 114.4(3) .
U5 U4 U2 30.4(3) .
U9 U4 U2 108.9(7) .
U8 U4 U2 20.1(3) .
U10 U4 U2 94.8(2) .
U5 U4 U7 41.1(3) .
U9 U4 U7 98.3(8) .
U8 U4 U7 30.8(3) .
U10 U4 U7 84.2(2) .
U2 U4 U7 10.68(15) .
U5 U4 U3 101.2(5) .
U9 U4 U3 38.0(8) .
U8 U4 U3 90.5(4) .
U10 U4 U3 23.9(3) .
U2 U4 U3 70.9(3) .
U7 U4 U3 60.3(3) .
U5 U4 U6 83.6(4) .
U9 U4 U6 55.7(8) .
U8 U4 U6 73.0(3) .
U10 U4 U6 41.5(3) .
U2 U4 U6 53.3(2) .
U7 U4 U6 42.6(2) .
U3 U4 U6 17.6(3) .
U5 U4 U1 69.5(4) .
U9 U4 U1 69.9(7) .
U8 U4 U1 58.9(3) .
U10 U4 U1 55.8(2) .
U2 U4 U1 39.06(13) .
U7 U4 U1 28.39(16) .
U3 U4 U1 31.9(3) .
U6 U4 U1 14.26(18) .
C43 C1 C25 120.2(13) .
C43 C1 C74 119.8(13) .
C25 C1 C74 111.2(14) .
C74 C2 C71 112.7(11) .
C74 C2 C54 121.5(11) .
C71 C2 C54 114.9(11) .
C11 C3 C57 124.8(12) .
C11 C3 C81 122.4(12) .
C57 C3 C81 104.5(10) .
C82 C4 C73 117.9(14) .
C82 C4 C9 120.8(13) .
C73 C4 C9 110.0(12) .
C14 C5 C26 110.8(12) .
C14 C5 C12 120.0(14) .
C26 C5 C12 119.9(14) .
C7 C6 C39 122.8(12) .
C7 C6 C38 114.9(11) .
C39 C6 C38 109.8(10) .
C8 C7 C6 123.1(12) .
C8 C7 C33 110.6(11) .
C6 C7 C33 117.4(12) .
C7 C8 C32 128.2(13) .
C7 C8 C56 105.9(11) .
C32 C8 C56 117.0(14) .
C72 C9 C4 107.2(11) .
C72 C9 C65 123.3(12) .
C4 C9 C65 118.8(12) .
C11 C10 C23 125.3(11) .
C11 C10 C31 118.1(11) .
C23 C10 C31 110.9(10) .
C3 C11 C10 112.0(11) .
C3 C11 C78 120.3(11) .
C10 C11 C78 119.9(11) .
C49 C12 C55 124.5(17) .
C49 C12 C5 116.2(16) .
C55 C12 C5 112.6(16) .
C42 C13 C76 110.8(11) .
C42 C13 C78 119.6(12) .
C76 C13 C78 115.8(13) .
C5 C14 C60 109.3(11) .
C5 C14 C36 122.5(13) .
C60 C14 C36 116.1(10) .
C69 C15 C82 118.8(12) .
C69 C15 C16 115.5(13) .
C82 C15 C16 118.7(12) .
C81 C16 C27 106.4(11) .
C81 C16 C15 121.9(12) .
C27 C16 C15 121.3(12) .
C18 C17 C21 111.4(12) .
C18 C17 C70 117.4(13) .
C21 C17 C70 121.6(15) .
C17 C18 C19 107.3(11) .
C17 C18 C40 128.7(12) .
C19 C18 C40 115.7(11) .
C20 C19 C18 110.1(10) .
C20 C19 C29 116.3(13) .
C18 C19 C29 123.8(12) .
C19 C20 C24 123.0(13) .
C19 C20 C21 105.6(11) .
C24 C20 C21 118.9(12) .
C17 C21 C67 127.8(15) .
C17 C21 C20 105.5(11) .
C67 C21 C20 120.3(12) .
C57 C22 C58 123.1(12) .
C57 C22 C23 116.8(12) .
C58 C22 C23 111.3(13) .
C10 C23 C22 118.3(11) .
C10 C23 C77 107.3(10) .
C22 C23 C77 123.4(13) .
C20 C24 C28 118.2(15) .
C20 C24 C62 121.5(13) .
C28 C24 C62 113.6(15) .
C62 C25 C59 111.4(11) .
C62 C25 C1 121.8(13) .
C59 C25 C1 119.0(12) .
C80 C26 C50 133.2(19) .
C80 C26 C5 117.2(15) .
C50 C26 C5 104.6(11) .
C16 C27 C44 122.5(13) .
C16 C27 C57 109.0(11) .
C44 C27 C57 118.7(12) .
C24 C28 C30 123.9(15) .
C24 C28 C74 119.4(15) .
C30 C28 C74 108.6(12) .
C30 C29 C63 110.3(11) .
C30 C29 C19 124.7(14) .
C63 C29 C19 121.0(12) .
C29 C30 C28 113.2(15) .
C29 C30 C71 124.1(11) .
C28 C30 C71 105.2(11) .
C64 C31 C35 119.5(11) .
C64 C31 C10 123.9(11) .
C35 C31 C10 108.6(11) .
C8 C32 C78 127.6(13) .
C8 C32 C64 110.2(11) .
C78 C32 C64 115.9(11) .
C36 C33 C7 123.0(12) .
C36 C33 C55 116.1(14) .
C7 C33 C55 109.6(12) .
C66 C34 C47 108.8(11) .
C66 C34 C37 121.9(13) .
C47 C34 C37 120.3(11) .
C70 C35 C31 121.7(12) .
C70 C35 C77 120.0(14) .
C31 C35 C77 108.6(10) .
C33 C36 C37 119.2(12) .
C33 C36 C14 117.1(13) .
C37 C36 C14 117.6(11) .
C36 C37 C34 120.1(11) .
C36 C37 C39 117.8(11) .
C34 C37 C39 114.3(12) .
C64 C38 C46 122.2(11) .
C64 C38 C6 123.3(11) .
C46 C38 C6 105.6(10) .
C45 C39 C6 109.1(11) .
C45 C39 C37 122.6(12) .
C6 C39 C37 119.4(11) .
C45 C40 C66 119.8(13) .
C45 C40 C18 113.1(12) .
C66 C40 C18 119.7(12) .
C69 C41 C44 122.0(14) .
C69 C41 C43 106.4(11) .
C44 C41 C43 122.0(12) .
C13 C42 C53 109.9(11) .
C13 C42 C81 123.1(11) .
C53 C42 C81 120.5(12) .
C1 C43 C61 119.5(12) .
C1 C43 C41 120.6(12) .
C61 C43 C41 110.8(11) .
C27 C44 C59 120.2(12) .
C27 C44 C41 116.0(14) .
C59 C44 C41 115.8(12) .
C40 C45 C39 121.2(14) .
C40 C45 C46 119.9(12) .
C39 C45 C46 107.3(11) .
C70 C46 C38 118.1(11) .
C70 C46 C45 124.1(12) .
C38 C46 C45 107.5(10) .
C60 C47 C34 122.2(11) .
C60 C47 C48 118.7(11) .
C34 C47 C48 108.7(10) .
C68 C48 C63 126.1(12) .
C68 C48 C47 118.5(11) .
C63 C48 C47 104.3(10) .
C73 C49 C12 124.3(16) .
C73 C49 C52 113.7(18) .
C12 C49 C52 115.7(16) .
C79 C50 C26 112.6(15) .
C79 C50 C60 120.8(12) .
C26 C50 C60 111.4(11) .
C67 C51 C58 124.3(15) .
C67 C51 C62 119.4(13) .
C58 C51 C62 107.1(11) .
C49 C52 C76 123.8(16) .
C49 C52 C53 117.9(15) .
C76 C52 C53 108.7(11) .
C42 C53 C82 120.1(12) .
C42 C53 C52 104.8(10) .
C82 C53 C52 124.6(12) .
C75 C54 C61 126.3(12) .
C75 C54 C2 119.2(11) .
C61 C54 C2 109.0(11) .
C12 C55 C33 130.7(17) .
C12 C55 C56 115.4(17) .
C33 C55 C56 105.7(12) .
C76 C56 C55 124.0(15) .
C76 C56 C8 115.7(14) .
C55 C56 C8 107.2(12) .
C22 C57 C3 122.4(12) .
C22 C57 C27 120.5(12) .
C3 C57 C27 108.0(11) .
C22 C58 C59 116.0(12) .
C22 C58 C51 124.3(14) .
C59 C58 C51 107.8(11) .
C44 C59 C25 122.4(11) .
C44 C59 C58 121.4(12) .
C25 C59 C58 107.9(11) .
C47 C60 C14 123.6(11) .
C47 C60 C50 123.1(12) .
C14 C60 C50 103.9(10) .
C43 C61 C54 128.7(13) .
C43 C61 C65 104.6(11) .
C54 C61 C65 115.7(11) .
C25 C62 C24 128.0(13) .
C25 C62 C51 105.8(11) .
C24 C62 C51 118.1(12) .
C48 C63 C29 123.5(12) .
C48 C63 C66 111.2(11) .
C29 C63 C66 114.2(11) .
C31 C64 C38 116.8(11) .
C31 C64 C32 118.3(10) .
C38 C64 C32 119.9(10) .
C69 C65 C9 120.4(12) .
C69 C65 C61 108.9(11) .
C9 C65 C61 120.3(11) .
C34 C66 C40 119.9(13) .
C34 C66 C63 106.7(10) .
C40 C66 C63 125.1(12) .
C77 C67 C51 114.8(16) .
C77 C67 C21 109.4(15) .
C51 C67 C21 121.2(13) .
C48 C68 C71 112.8(11) .
C48 C68 C79 120.5(11) .
C71 C68 C79 121.3(11) .
C41 C69 C65 108.9(12) .
C41 C69 C15 122.4(15) .
C65 C69 C15 121.0(13) .
C35 C70 C46 120.9(13) .
C35 C70 C17 115.6(14) .
C46 C70 C17 116.2(12) .
C2 C71 C68 124.2(11) .
C2 C71 C30 107.7(10) .
C68 C71 C30 119.5(11) .
C80 C72 C9 110.1(12) .
C80 C72 C75 124.2(13) .
C9 C72 C75 117.2(11) .
C49 C73 C4 130.8(16) .
C49 C73 C80 117.1(15) .
C4 C73 C80 103.3(12) .
C2 C74 C1 119.9(13) .
C2 C74 C28 105.5(11) .
C1 C74 C28 125.8(14) .
C54 C75 C79 127.4(12) .
C54 C75 C72 117.0(12) .
C79 C75 C72 109.6(11) .
C56 C76 C13 129.3(15) .
C56 C76 C52 116.3(15) .
C13 C76 C52 105.6(12) .
C67 C77 C35 125.5(17) .
C67 C77 C23 121.6(15) .
C35 C77 C23 104.4(10) .
C32 C78 C11 123.6(12) .
C32 C78 C13 114.3(12) .
C11 C78 C13 116.5(11) .
C50 C79 C75 126.1(13) .
C50 C79 C68 117.2(11) .
C75 C79 C68 112.8(11) .
C26 C80 C72 113.3(16) .
C26 C80 C73 124.5(17) .
C72 C80 C73 108.7(13) .
C16 C81 C3 111.6(11) .
C16 C81 C42 118.9(11) .
C3 C81 C42 116.9(11) .
C4 C82 C15 120.1(12) .
C4 C82 C53 114.0(13) .
C15 C82 C53 119.6(11) .
C65A C1A C33A 119.3(15) .
C65A C1A C61A 112.9(17) .
C33A C1A C61A 114.9(13) .
C22A C2A C11A 123(2) .
C22A C2A C57A 105.2(14) .
C11A C2A C57A 124.6(17) .
C67A C3A C63A 119.7(15) .
C67A C3A C4A 107.3(13) .
C63A C3A C4A 124.2(15) .
C49A C4A C42A 119.5(14) .
C49A C4A C3A 111.6(13) .
C42A C4A C3A 119.0(15) .
C77A C5A C56A 123.1(16) .
C77A C5A C82A 105.0(14) .
C56A C5A C82A 123(2) .
C12A C6A C49A 116.6(19) .
C12A C6A C46A 117.3(15) .
C49A C6A C46A 120.4(15) .
C57A C7A C21A 103.3(13) .
C57A C7A C69A 124.3(16) .
C21A C7A C69A 121(2) .
C26A C8A C59A 118.5(16) .
C26A C8A C15A 122.0(16) .
C59A C8A C15A 113(2) .
C10A C9A C73A 123(2) .
C10A C9A C11A 117.0(17) .
C73A C9A C11A 113.9(16) .
C9A C10A C35A 122(2) .
C9A C10A C79A 126.4(17) .
C35A C10A C79A 105.4(14) .
C78A C11A C2A 117(2) .
C78A C11A C9A 115.9(16) .
C2A C11A C9A 118.6(16) .
C6A C12A C13A 123.4(16) .
C6A C12A C32A 118(2) .
C13A C12A C32A 110.0(14) .
C12A C13A C19A 117.7(16) .
C12A C13A C15A 109.8(14) .
C19A C13A C15A 122.7(17) .
C27A C14A C29A 118.0(16) .
C27A C14A C67A 121.3(16) .
C29A C14A C67A 109(2) .
C13A C15A C8A 115.7(16) .
C13A C15A C37A 107.0(14) .
C8A C15A C37A 123(3) .
C28A C16A C62A 122(2) .
C28A C16A C36A 119.0(17) .
C62A C16A C36A 112(2) .
C38A C17A C39A 105.6(13) .
C38A C17A C43A 113(2) .
C39A C17A C43A 126.9(17) .
C73A C18A C26A 106.6(14) .
C73A C18A C19A 127(3) .
C26A C18A C19A 118.2(16) .
C35A C19A C13A 119.2(17) .
C35A C19A C18A 113(2) .
C13A C19A C18A 119.6(16) .
C36A C20A C78A 123(2) .
C36A C20A C82A 124(2) .
C78A C20A C82A 108.8(15) .
C81A C21A C7A 119.8(19) .
C81A C21A C22A 119.9(16) .
C7A C21A C22A 108.8(14) .
C2A C22A C36A 117.9(19) .
C2A C22A C21A 109.5(14) .
C36A C22A C21A 122.5(15) .
C51A C23A C76A 106.6(14) .
C51A C23A C55A 119(3) .
C76A C23A C55A 122.5(17) .
C47A C24A C43A 103(3) .
C47A C24A C27A 107.4(15) .
C43A C24A C27A 125(2) .
C81A C25A C66A 105.9(13) .
C81A C25A C68A 124(2) .
C66A C25A C68A 120.5(15) .
C8A C26A C71A 120.2(16) .
C8A C26A C18A 121.6(16) .
C71A C26A C18A 110.9(14) .
C64A C27A C14A 121.9(16) .
C64A C27A C24A 113.9(14) .
C14A C27A C24A 118.3(16) .
C16A C28A C65A 120.7(19) .
C16A C28A C81A 121.6(15) .
C65A C28A C81A 108.1(13) .
C14A C29A C52A 119(2) .
C14A C29A C34A 122.7(16) .
C52A C29A C34A 109.5(14) .
C58A C30A C67A 129(2) .
C58A C30A C49A 116(2) .
C67A C30A C49A 106.3(13) .
C46A C31A C79A 104.6(13) .
C46A C31A C42A 124.4(15) .
C79A C31A C42A 123.7(14) .
C58A C32A C12A 124(3) .
C58A C32A C37A 115.9(16) .
C12A C32A C37A 105.8(14) .
C47A C33A C1A 119.0(15) .
C47A C33A C38A 120(2) .
C1A C33A C38A 115.3(15) .
C29A C34A C54A 107.0(14) .
C29A C34A C43A 118.8(16) .
C54A C34A C43A 116.6(16) .
C19A C35A C10A 122(2) .
C19A C35A C46A 124.2(16) .
C10A C35A C46A 109.2(14) .
C20A C36A C22A 119(2) .
C20A C36A C16A 118(2) .
C22A C36A C16A 117.2(17) .
C48A C37A C15A 127(3) .
C48A C37A C32A 117.7(17) .
C15A C37A C32A 106.8(13) .
C17A C38A C40A 109.2(14) .
C17A C38A C33A 117.6(19) .
C40A C38A C33A 122.3(15) .
C55A C39A C75A 122.1(17) .
C55A C39A C17A 116.9(16) .
C75A C39A C17A 109.2(13) .
C66A C40A C38A 121.9(15) .
C66A C40A C75A 119.5(15) .
C38A C40A C75A 111.3(13) .
C45A C41A C60A 134.6(16) .
C45A C41A C80A 103.3(13) .
C60A C41A C80A 106.9(19) .
C31A C42A C56A 117.0(14) .
C31A C42A C4A 116.3(14) .
C56A C42A C4A 116.3(14) .
C24A C43A C34A 111.3(16) .
C24A C43A C17A 136(2) .
C34A C43A C17A 112.0(15) .
C68A C44A C75A 118.7(15) .
C68A C44A C76A 118.2(14) .
C75A C44A C76A 113.8(14) .
C50A C45A C41A 113.5(15) .
C50A C45A C61A 119.6(16) .
C41A C45A C61A 114.3(14) .
C31A C46A C35A 110.1(15) .
C31A C46A C6A 119.1(17) .
C35A C46A C6A 117.5(16) .
C24A C47A C50A 101.9(13) .
C24A C47A C33A 129(2) .
C50A C47A C33A 124.4(16) .
C53A C48A C37A 123.7(19) .
C53A C48A C51A 128(3) .
C37A C48A C51A 104(2) .
C6A C49A C4A 120.1(15) .
C6A C49A C30A 123(2) .
C4A C49A C30A 105.2(13) .
C45A C50A C47A 119.5(16) .
C45A C50A C64A 115.0(15) .
C47A C50A C64A 114.6(15) .
C23A C51A C59A 108.6(14) .
C23A C51A C48A 112(2) .
C59A C51A C48A 132(2) .
C29A C52A C58A 135(2) .
C29A C52A C53A 105.3(13) .
C58A C52A C53A 111.4(16) .
C48A C53A C54A 120(2) .
C48A C53A C52A 122.3(17) .
C54A C53A C52A 109.3(14) .
C53A C54A C34A 108.9(14) .
C53A C54A C55A 114(2) .
C34A C54A C55A 128.1(16) .
C39A C55A C23A 115.1(16) .
C39A C55A C54A 115.3(16) .
C23A C55A C54A 125(2) .
C5A C56A C42A 115.5(15) .
C5A C56A C60A 108(2) .
C42A C56A C60A 126.4(16) .
C70A C57A C7A 119.8(16) .
C70A C57A C2A 118.1(16) .
C7A C57A C2A 112.5(14) .
C30A C58A C32A 120(3) .
C30A C58A C52A 102(2) .
C32A C58A C52A 128.8(19) .
C74A C59A C8A 123.3(16) .
C74A C59A C51A 108.0(14) .
C8A C59A C51A 118(2) .
C41A C60A C56A 128(2) .
C41A C60A C63A 110.2(14) .
C56A C60A C63A 116.7(14) .
C62A C61A C45A 104.3(13) .
C62A C61A C1A 123.1(19) .
C45A C61A C1A 122.3(14) .
C61A C62A C16A 118(2) .
C61A C62A C80A 110.3(14) .
C16A C62A C80A 123.5(19) .
C64A C63A C3A 118.3(15) .
C64A C63A C60A 113.0(14) .
C3A C63A C60A 117.1(14) .
C27A C64A C50A 99.9(13) .
C27A C64A C63A 120.0(16) .
C50A C64A C63A 132.2(16) .
C1A C65A C28A 123.2(19) .
C1A C65A C66A 124.0(15) .
C28A C65A C66A 105.2(13) .
C40A C66A C25A 121.8(14) .
C40A C66A C65A 116.3(14) .
C25A C66A C65A 110.2(13) .
C3A C67A C14A 118.5(16) .
C3A C67A C30A 109.6(13) .
C14A C67A C30A 126(2) .
C25A C68A C44A 118.5(15) .
C25A C68A C69A 113.7(19) .
C44A C68A C69A 120.6(15) .
C7A C69A C72A 115.0(15) .
C7A C69A C68A 120.0(19) .
C72A C69A C68A 120.1(14) .
C57A C70A C71A 118.7(16) .
C57A C70A C73A 117.9(16) .
C71A C70A C73A 113.6(14) .
C70A C71A C26A 103.6(13) .
C70A C71A C72A 125.2(15) .
C26A C71A C72A 123.3(15) .
C71A C72A C69A 116.0(14) .
C71A C72A C74A 115.8(14) .
C69A C72A C74A 119.5(15) .
C9A C73A C18A 112(3) .
C9A C73A C70A 125.7(19) .
C18A C73A C70A 105.3(14) .
C59A C74A C76A 108.4(14) .
C59A C74A C72A 118.6(17) .
C76A C74A C72A 120.5(17) .
C40A C75A C39A 104.7(14) .
C40A C75A C44A 120.8(17) .
C39A C75A C44A 123.8(17) .
C74A C76A C23A 108.2(13) .
C74A C76A C44A 120.9(15) .
C23A C76A C44A 121.2(15) .
C79A C77A C5A 124.2(16) .
C79A C77A C78A 119.1(15) .
C5A C77A C78A 112.4(14) .
C11A C78A C20A 120(2) .
C11A C78A C77A 125.2(16) .
C20A C78A C77A 107.1(14) .
C77A C79A C31A 115.4(17) .
C77A C79A C10A 114.9(18) .
C31A C79A C10A 109.7(14) .
C82A C80A C41A 134(3) .
C82A C80A C62A 115(3) .
C41A C80A C62A 107.4(14) .
C21A C81A C25A 121.4(18) .
C21A C81A C28A 119.2(15) .
C25A C81A C28A 110.2(13) .
C80A C82A C5A 120(3) .
C80A C82A C20A 127(3) .
C5A C82A C20A 106.7(14) .
S1 C1S S2 154(2) .
S1 C1S S4 175(2) .
S2 C1S S4 21.2(5) .
S1 C1S S3 29.6(19) .
S2 C1S S3 176.2(10) .
S4 C1S S3 155.0(10) .
S3 S1 C1S 95(4) .
S1 S3 C1S 55(3) .
S2 S4 C1S 75.0(15) .
S4 S2 C1S 83.7(15) .
S8 C3S S5 146(3) .
S6 C2S S12 132(4) .
S10 C4S S9 131(3) .

loop_
_geom_bond_atom_site_label_1
_geom_bond_atom_site_label_2
_geom_bond_distance
_geom_bond_site_symmetry_2
C1B C6B 1.334(13) .
C1B C2B 1.427(13) .
C2B C3B 1.413(13) .
C3B C4B 1.337(14) .
C4B C5B 1.411(12) .
C5B C6B 1.387(12) .
C7B C8B 1.39(3) .
C7B C9B 1.40(3) 3_656
C8B C9B 1.32(3) .
C9B C7B 1.40(3) 3_656
Ni1 N4 1.956(5) .
Ni1 N3 1.967(5) .
Ni1 N2 1.971(5) .
Ni1 N1 1.978(5) .
N2 C9N 1.373(9) .
N2 C13N 1.380(7) .
N3 C23N 1.337(9) .
N3 C17N 1.372(7) .
N4 C26N 1.356(10) .
N4 C25N 1.390(7) .
N1 C1N 1.368(9) .
N1 C4N 1.389(8) .
C33N C27N 1.354(11) .
C33N C34N 1.452(13) .
C33N C26N 1.468(9) .
C34N C35N 1.576(16) .
C37N C28N 1.503(12) .
C38N C25N 1.371(10) .
C38N C4N 1.379(11) .
C28N C27N 1.517(8) .
C29N C8N 1.492(11) .
C29N C3N 1.515(8) .
C30N C19N 1.515(10) .
C31N C11N 1.506(14) .
C32N C6N 1.535(14) .
C1N C5N 1.374(10) .
C1N C2N 1.450(8) .
C2N C3N 1.343(12) .
C2N C6N 1.522(13) .
C3N C4N 1.445(11) .
C5N C9N 1.367(8) .
C9N C10N 1.453(9) .
C10N C12N 1.359(10) .
C10N C11N 1.491(12) .
C12N C13N 1.442(9) .
C12N C14N 1.497(8) .
C13N C16N 1.369(9) .
C14N C15N 1.543(9) .
C16N C17N 1.377(9) .
C17N C18N 1.426(9) .
C18N C20N 1.353(9) .
C18N C19N 1.515(8) .
C20N C23N 1.467(9) .
C20N C21N 1.497(12) .
C21N C22N 1.514(14) .
C23N C24N 1.384(9) .
C24N C26N 1.368(10) .
C25N C27N 1.439(10) .
U1 U6 0.761(9) .
U1 U7 1.470(8) .
U1 U3 1.630(14) .
U1 U2 1.946(6) .
U1 U10 2.555(7) .
U1 U8 2.638(9) .
U1 U5 2.895(6) .
U1 U9 2.899(11) .
U1 U4 3.080(4) .
U6 U3 0.945(19) .
U6 U10 2.048(17) .
U6 U7 2.092(12) .
U6 U2 2.481(12) .
U6 U9 2.66(2) .
U6 U8 3.003(14) .
U6 U4 3.047(16) .
U6 U5 3.069(15) .
U7 U2 0.556(4) .
U7 U8 1.451(8) .
U7 U5 2.031(6) .
U7 U4 2.582(5) .
U7 U3 2.657(14) .
U7 U9 2.840(11) .
U7 U10 3.071(7) .
U8 U5 0.816(6) .
U8 U2 0.924(9) .
U8 U4 1.615(6) .
U8 U9 2.260(12) .
U8 U10 3.000(7) .
U8 U3 3.164(16) .
U9 U4 0.869(12) .
U9 U10 1.125(15) .
U9 U5 1.593(13) .
U9 U3 2.09(2) .
U9 U2 2.666(10) .
U10 U3 1.217(19) .
U10 U4 1.947(8) .
U10 U5 2.518(10) .
U10 U2 3.100(7) .
U5 U4 0.830(8) .
U5 U2 1.595(7) .
U5 U3 2.981(18) .
U3 U4 2.706(18) .
U3 U2 2.901(14) .
U2 U4 2.254(5) .
C1 C43 1.351(17) .
C1 C25 1.447(17) .
C1 C74 1.486(19) .
C2 C74 1.379(18) .
C2 C71 1.428(17) .
C2 C54 1.577(17) .
C3 C11 1.405(17) .
C3 C57 1.417(17) .
C3 C81 1.434(16) .
C4 C82 1.407(17) .
C4 C73 1.41(2) .
C4 C9 1.412(18) .
C5 C14 1.364(18) .
C5 C26 1.47(2) .
C5 C12 1.49(2) .
C6 C7 1.384(17) .
C6 C39 1.401(17) .
C6 C38 1.449(17) .
C7 C8 1.372(18) .
C7 C33 1.399(17) .
C8 C32 1.401(17) .
C8 C56 1.471(19) .
C9 C72 1.372(18) .
C9 C65 1.417(16) .
C10 C11 1.429(16) .
C10 C23 1.429(17) .
C10 C31 1.438(18) .
C11 C78 1.484(17) .
C12 C49 1.37(3) .
C12 C55 1.40(2) .
C13 C42 1.378(18) .
C13 C76 1.419(18) .
C13 C78 1.489(17) .
C14 C60 1.464(17) .
C14 C36 1.531(17) .
C15 C69 1.408(18) .
C15 C82 1.425(18) .
C15 C16 1.461(16) .
C16 C81 1.387(17) .
C16 C27 1.393(17) .
C17 C18 1.354(18) .
C17 C21 1.388(19) .
C17 C70 1.439(18) .
C18 C19 1.406(18) .
C18 C40 1.483(17) .
C19 C20 1.382(18) .
C19 C29 1.469(17) .
C20 C24 1.399(18) .
C20 C21 1.480(18) .
C21 C67 1.418(18) .
C22 C57 1.367(18) .
C22 C58 1.431(17) .
C22 C23 1.459(17) .
C23 C77 1.528(19) .
C24 C28 1.41(2) .
C24 C62 1.458(18) .
C25 C62 1.418(18) .
C25 C59 1.427(17) .
C26 C80 1.29(2) .
C26 C50 1.400(19) .
C27 C44 1.409(18) .
C27 C57 1.441(18) .
C28 C30 1.46(2) .
C28 C74 1.52(2) .
C29 C30 1.402(18) .
C29 C63 1.444(18) .
C30 C71 1.488(18) .
C31 C64 1.426(16) .
C31 C35 1.437(18) .
C32 C78 1.404(17) .
C32 C64 1.554(17) .
C33 C36 1.395(17) .
C33 C55 1.40(2) .
C34 C66 1.399(17) .
C34 C47 1.411(17) .
C34 C37 1.443(16) .
C35 C70 1.363(17) .
C35 C77 1.52(2) .
C36 C37 1.436(18) .
C37 C39 1.445(16) .
C38 C64 1.427(16) .
C38 C46 1.436(17) .
C39 C45 1.392(17) .
C40 C45 1.352(18) .
C40 C66 1.424(17) .
C41 C69 1.396(19) .
C41 C44 1.435(17) .
C41 C43 1.443(17) .
C42 C53 1.414(17) .
C42 C81 1.453(17) .
C43 C61 1.393(17) .
C44 C59 1.421(17) .
C45 C46 1.486(18) .
C46 C70 1.400(17) .
C47 C60 1.309(16) .
C47 C48 1.496(17) .
C48 C68 1.378(16) .
C48 C63 1.382(17) .
C49 C73 1.36(2) .
C49 C52 1.42(2) .
C50 C79 1.321(18) .
C50 C60 1.467(17) .
C51 C67 1.406(19) .
C51 C58 1.468(19) .
C51 C62 1.501(19) .
C52 C76 1.426(19) .
C52 C53 1.483(19) .
C53 C82 1.448(17) .
C54 C75 1.363(17) .
C54 C61 1.413(17) .
C55 C56 1.45(2) .
C56 C76 1.34(2) .
C58 C59 1.442(18) .
C61 C65 1.462(18) .
C63 C66 1.461(18) .
C65 C69 1.404(18) .
C67 C77 1.40(2) .
C68 C71 1.439(16) .
C68 C79 1.523(17) .
C72 C80 1.354(19) .
C72 C75 1.544(17) .
C73 C80 1.48(2) .
C75 C79 1.473(17) .
C1A C65A 1.41(2) .
C1A C33A 1.46(2) .
C1A C61A 1.53(2) .
C2A C22A 1.34(2) .
C2A C11A 1.35(2) .
C2A C57A 1.40(2) .
C3A C67A 1.42(2) .
C3A C63A 1.46(2) .
C3A C4A 1.47(2) .
C4A C49A 1.45(2) .
C4A C42A 1.47(2) .
C5A C77A 1.36(2) .
C5A C56A 1.44(2) .
C5A C82A 1.46(2) .
C6A C12A 1.39(2) .
C6A C49A 1.42(2) .
C6A C46A 1.44(2) .
C7A C57A 1.38(2) .
C7A C21A 1.40(2) .
C7A C69A 1.43(2) .
C8A C26A 1.39(2) .
C8A C59A 1.42(2) .
C8A C15A 1.46(2) .
C9A C10A 1.33(2) .
C9A C73A 1.35(2) .
C9A C11A 1.46(2) .
C10A C35A 1.36(2) .
C10A C79A 1.44(2) .
C11A C78A 1.34(2) .
C12A C13A 1.42(2) .
C12A C32A 1.43(2) .
C13A C19A 1.43(2) .
C13A C15A 1.44(2) .
C14A C27A 1.39(2) .
C14A C29A 1.41(2) .
C14A C67A 1.43(2) .
C15A C37A 1.47(2) .
C16A C28A 1.36(2) .
C16A C62A 1.43(3) .
C16A C36A 1.48(2) .
C17A C38A 1.40(2) .
C17A C39A 1.49(2) .
C17A C43A 1.50(2) .
C18A C73A 1.39(2) .
C18A C26A 1.43(2) .
C18A C19A 1.44(2) .
C19A C35A 1.33(2) .
C20A C36A 1.27(3) .
C20A C78A 1.35(2) .
C20A C82A 1.46(2) .
C21A C81A 1.37(2) .
C21A C22A 1.41(2) .
C22A C36A 1.38(2) .
C23A C51A 1.43(2) .
C23A C76A 1.46(2) .
C23A C55A 1.47(2) .
C24A C47A 1.40(2) .
C24A C43A 1.42(2) .
C24A C27A 1.42(2) .
C25A C81A 1.39(2) .
C25A C66A 1.43(2) .
C25A C68A 1.43(2) .
C26A C71A 1.40(2) .
C27A C64A 1.36(2) .
C28A C65A 1.42(2) .
C28A C81A 1.44(2) .
C29A C52A 1.45(2) .
C29A C34A 1.45(2) .
C30A C58A 1.32(4) .
C30A C67A 1.51(2) .
C30A C49A 1.52(2) .
C31A C46A 1.36(2) .
C31A C79A 1.43(2) .
C31A C42A 1.45(2) .
C32A C58A 1.40(2) .
C32A C37A 1.51(2) .
C33A C47A 1.46(2) .
C33A C38A 1.47(2) .
C34A C54A 1.46(2) .
C34A C43A 1.48(2) .
C35A C46A 1.43(2) .
C37A C48A 1.42(2) .
C38A C40A 1.41(2) .
C39A C55A 1.43(2) .
C39A C75A 1.44(2) .
C40A C66A 1.40(2) .
C40A C75A 1.42(2) .
C41A C45A 1.43(2) .
C41A C60A 1.45(2) .
C41A C80A 1.46(2) .
C42A C56A 1.45(2) .
C44A C68A 1.46(2) .
C44A C75A 1.47(2) .
C44A C76A 1.48(2) .
C45A C50A 1.40(2) .
C45A C61A 1.46(2) .
C47A C50A 1.41(2) .
C48A C53A 1.40(2) .
C48A C51A 1.51(4) .
C50A C64A 1.44(2) .
C51A C59A 1.47(2) .
C52A C58A 1.47(2) .
C52A C53A 1.49(2) .
C53A C54A 1.40(2) .
C54A C55A 1.47(2) .
C56A C60A 1.46(2) .
C57A C70A 1.33(2) .
C59A C74A 1.40(2) .
C60A C63A 1.50(2) .
C61A C62A 1.38(2) .
C62A C80A 1.51(2) .
C63A C64A 1.45(2) .
C65A C66A 1.45(2) .
C68A C69A 1.49(2) .
C69A C72A 1.44(2) .
C70A C71A 1.36(2) .
C70A C73A 1.42(2) .
C71A C72A 1.43(2) .
C72A C74A 1.48(2) .
C74A C76A 1.45(2) .
C77A C79A 1.34(2) .
C77A C78A 1.43(2) .
C80A C82A 1.07(3) .
C1S S1 1.33(4) .
C1S S2 1.501(15) .
C1S S4 1.544(16) .
C1S S3 1.617(14) .
S1 S3 0.80(4) .
S4 S2 0.562(13) .
C3S S8 1.585(19) .
C3S S5 1.62(2) .
S12 C2S 1.60(2) .
S6 C2S 1.60(2) .
S10 C4S 1.61(2) .
C4S S9 1.61(2) .
